data_7047889
loop_
_publ_author_name
'Wo\'zny, Mateusz'
'Wi\;eckowska, Agnieszka'
'Trzybi\'nski, Damian'
'Sutu\/la, Szymon'
'Domaga\/la, S\/lawomir'
'Wo\'zniak, Krzysztof'

_publ_section_title
;
 [3]rotaxanes composed of two dibenzo-24-crown-8 ether wheels and an
 azamacrocyclic complex.
;
_journal_issue 44
_journal_name_full 'Dalton transactions (Cambridge, England : 2003)'
_journal_page_first 15845
_journal_page_last 15856
_journal_paper_doi 10.1039/c8dt03225d
_journal_volume 47
_journal_year 2018
_chemical_formula_moiety 'C34 H40 N12 Ni O12, 2(C24 H32 O8), 2(F6 P), 0.89(C H4 O), 1.68(C3 H6 O), 0.32(H2 O)'
_chemical_formula_sum 'C87.92 H118.26 F12 N12 Ni O30.89 P2'
_chemical_formula_weight 2186.13
_space_group_crystal_system triclinic
_space_group_IT_number 2
_space_group_name_Hall '-P 1'
_space_group_name_H-M_alt 'P -1'
_symmetry_space_group_name_Hall '-P 1'
_symmetry_space_group_name_H-M 'P -1'
_atom_sites_solution_hydrogens mixed
_atom_sites_solution_primary direct
_audit_creation_date 2018-03-06
_audit_creation_method
;
Olex2 1.2
(compiled 2015.01.26 svn.r3150 for OlexSys, GUI svn.r4998)
;
_audit_update_record
;
2018-07-16 deposited with the CCDC.
2018-10-09 downloaded from the CCDC.
;
_cell_angle_alpha 76.0271(19)
_cell_angle_beta 89.369(2)
_cell_angle_gamma 81.8124(19)
_cell_formula_units_Z 1
_cell_length_a 11.7523(3)
_cell_length_b 13.4144(3)
_cell_length_c 16.3890(4)
_cell_measurement_reflns_used 19878
_cell_measurement_temperature 100(2)
_cell_measurement_theta_max 76.2850
_cell_measurement_theta_min 2.7690
_cell_volume 2480.98(11)
_computing_cell_refinement
;
CrysAlisPro, Agilent Technologies,
Version 1.171.37.35 (release 13-08-2014 CrysAlis171 .NET)
(compiled Aug 13 2014,18:06:01)
;
_computing_data_collection
;
CrysAlisPro, Agilent Technologies,
Version 1.171.37.35 (release 13-08-2014 CrysAlis171 .NET)
(compiled Aug 13 2014,18:06:01)
;
_computing_data_reduction
;
CrysAlisPro, Agilent Technologies,
Version 1.171.37.35 (release 13-08-2014 CrysAlis171 .NET)
(compiled Aug 13 2014,18:06:01)
;
_computing_molecular_graphics 'Olex2 (Dolomanov et al., 2009)'
_computing_publication_material 'Olex2 (Dolomanov et al., 2009)'
_computing_structure_refinement 'ShelXL (Sheldrick, 2008)'
_computing_structure_solution 'ShelXS (Sheldrick, 2008)'
_diffrn_ambient_environment air
_diffrn_ambient_temperature 100(2)
_diffrn_detector 'CCD plate'
_diffrn_detector_area_resol_mean 5.2195
_diffrn_detector_type Atlas
_diffrn_measured_fraction_theta_full 1.000
_diffrn_measured_fraction_theta_max 0.996
_diffrn_measurement_details
;
#__ type_ start__ end____ width___ exp.time_
  1 omega  -42.00   92.00   1.0000    2.5000
omega____ theta____ kappa____ phi______ frames
    -        0.0000   57.0000  -90.0000 134

#__ type_ start__ end____ width___ exp.time_
  2 omega -101.00  -35.00   1.0000    2.5000
omega____ theta____ kappa____ phi______ frames
    -        0.0000 -178.0000    0.0000 66

#__ type_ start__ end____ width___ exp.time_
  3 omega -103.00   32.00   1.0000   10.0000
omega____ theta____ kappa____ phi______ frames
    -      -60.5000   61.0000   90.0000 135

#__ type_ start__ end____ width___ exp.time_
  4 omega -156.00  -80.00   1.0000   10.0000
omega____ theta____ kappa____ phi______ frames
    -      -60.5000  -94.0000   30.0000 76

#__ type_ start__ end____ width___ exp.time_
  5 omega  -48.00   31.00   1.0000   10.0000
omega____ theta____ kappa____ phi______ frames
    -      -60.5000   30.0000  -90.0000 79

#__ type_ start__ end____ width___ exp.time_
  6 omega  -48.00   31.00   1.0000   10.0000
omega____ theta____ kappa____ phi______ frames
    -      -60.5000   30.0000   60.0000 79

#__ type_ start__ end____ width___ exp.time_
  7 omega   94.00  152.00   1.0000   10.0000
omega____ theta____ kappa____ phi______ frames
    -       60.5000  125.0000  -30.0000 58

#__ type_ start__ end____ width___ exp.time_
  8 omega   94.00  152.00   1.0000   10.0000
omega____ theta____ kappa____ phi______ frames
    -       60.5000  125.0000   90.0000 58

#__ type_ start__ end____ width___ exp.time_
  9 omega   23.00  121.00   1.0000   10.0000
omega____ theta____ kappa____ phi______ frames
    -       60.5000 -125.0000 -180.0000 98

#__ type_ start__ end____ width___ exp.time_
 10 omega   16.00   46.00   1.0000   10.0000
omega____ theta____ kappa____ phi______ frames
    -       60.5000   81.0000  121.4992 30

#__ type_ start__ end____ width___ exp.time_
 11 omega   18.00  153.00   1.0000   10.0000
omega____ theta____ kappa____ phi______ frames
    -       60.5000   61.0000  -60.0000 135

#__ type_ start__ end____ width___ exp.time_
 12 omega   16.00   46.00   1.0000   10.0000
omega____ theta____ kappa____ phi______ frames
    -       60.5000   81.0000   54.3270 30

#__ type_ start__ end____ width___ exp.time_
 13 omega   29.00  115.00   1.0000   15.0000
omega____ theta____ kappa____ phi______ frames
    -      121.0000 -111.0000 -180.0000 86

#__ type_ start__ end____ width___ exp.time_
 14 omega   21.00  165.00   1.0000   15.0000
omega____ theta____ kappa____ phi______ frames
    -      121.0000  -77.0000  -60.0000 144

#__ type_ start__ end____ width___ exp.time_
 15 omega   21.00  178.00   1.0000   15.0000
omega____ theta____ kappa____ phi______ frames
    -      121.0000    0.0000  -30.0000 157

#__ type_ start__ end____ width___ exp.time_
 16 omega   28.00   94.00   1.0000   15.0000
omega____ theta____ kappa____ phi______ frames
    -      121.0000  -25.0000  120.0000 66

#__ type_ start__ end____ width___ exp.time_
 17 omega   29.00  115.00   1.0000   15.0000
omega____ theta____ kappa____ phi______ frames
    -      121.0000 -111.0000  -90.0000 86

#__ type_ start__ end____ width___ exp.time_
 18 omega   29.00  115.00   1.0000   15.0000
omega____ theta____ kappa____ phi______ frames
    -      121.0000 -111.0000  120.0000 86

#__ type_ start__ end____ width___ exp.time_
 19 omega   30.00   92.00   1.0000   15.0000
omega____ theta____ kappa____ phi______ frames
    -      121.0000  -37.0000  -30.0000 62

#__ type_ start__ end____ width___ exp.time_
 20 omega   21.00  165.00   1.0000   15.0000
omega____ theta____ kappa____ phi______ frames
    -      121.0000  -77.0000 -120.0000 144

#__ type_ start__ end____ width___ exp.time_
 21 omega   21.00  165.00   1.0000   15.0000
omega____ theta____ kappa____ phi______ frames
    -      121.0000  -77.0000   60.0000 144

#__ type_ start__ end____ width___ exp.time_
 22 omega   28.00   94.00   1.0000   15.0000
omega____ theta____ kappa____ phi______ frames
    -      121.0000  -25.0000 -120.0000 66

#__ type_ start__ end____ width___ exp.time_
 23 omega   42.00  178.00   1.0000   15.0000
omega____ theta____ kappa____ phi______ frames
    -      121.0000   25.0000   60.0000 136

#__ type_ start__ end____ width___ exp.time_
 24 omega   21.00  165.00   1.0000   15.0000
omega____ theta____ kappa____ phi______ frames
    -      121.0000  -77.0000  150.0000 144

#__ type_ start__ end____ width___ exp.time_
 25 omega   30.00  104.00   1.0000   15.0000
omega____ theta____ kappa____ phi______ frames
    -      121.0000  -50.0000  150.0000 74

#__ type_ start__ end____ width___ exp.time_
 26 omega  100.00  178.00   1.0000   15.0000
omega____ theta____ kappa____ phi______ frames
    -      121.0000  111.0000 -120.0000 78

#__ type_ start__ end____ width___ exp.time_
 27 omega   57.00  150.00   1.0000   15.0000
omega____ theta____ kappa____ phi______ frames
    -      121.0000  178.0000  120.0000 93

#__ type_ start__ end____ width___ exp.time_
 28 omega   30.00   92.00   1.0000   15.0000
omega____ theta____ kappa____ phi______ frames
    -      121.0000  -37.0000 -150.0000 62

#__ type_ start__ end____ width___ exp.time_
 29 omega   24.00  169.00   1.0000   15.0000
omega____ theta____ kappa____ phi______ frames
    -      121.0000  -91.0000 -120.0000 145

#__ type_ start__ end____ width___ exp.time_
 30 omega   29.00  115.00   1.0000   15.0000
omega____ theta____ kappa____ phi______ frames
    -      121.0000 -111.0000 -120.0000 86

#__ type_ start__ end____ width___ exp.time_
 31 omega   25.00  178.00   1.0000   15.0000
omega____ theta____ kappa____ phi______ frames
    -      121.0000  -12.0000    0.0000 153

#__ type_ start__ end____ width___ exp.time_
 32 omega   30.00   92.00   1.0000   15.0000
omega____ theta____ kappa____ phi______ frames
    -      121.0000  -37.0000  150.0000 62

#__ type_ start__ end____ width___ exp.time_
 33 omega   29.00  115.00   1.0000   15.0000
omega____ theta____ kappa____ phi______ frames
    -      121.0000 -111.0000   60.0000 86

#__ type_ start__ end____ width___ exp.time_
 34 omega   29.00  115.00   1.0000   15.0000
omega____ theta____ kappa____ phi______ frames
    -      121.0000 -111.0000  -30.0000 86

#__ type_ start__ end____ width___ exp.time_
 35 omega   28.00   94.00   1.0000   15.0000
omega____ theta____ kappa____ phi______ frames
    -      121.0000  -25.0000 -150.0000 66

#__ type_ start__ end____ width___ exp.time_
 36 omega   29.00  115.00   1.0000   15.0000
omega____ theta____ kappa____ phi______ frames
    -      121.0000 -111.0000    0.0000 86

#__ type_ start__ end____ width___ exp.time_
 37 omega   77.00  178.00   1.0000   15.0000
omega____ theta____ kappa____ phi______ frames
    -      121.0000   63.0000 -180.0000 101

#__ type_ start__ end____ width___ exp.time_
 38 omega   79.00  178.00   1.0000   15.0000
omega____ theta____ kappa____ phi______ frames
    -      121.0000   50.0000    0.0000 99

#__ type_ start__ end____ width___ exp.time_
 39 omega   30.00   92.00   1.0000   15.0000
omega____ theta____ kappa____ phi______ frames
    -      121.0000  -37.0000   60.0000 62

#__ type_ start__ end____ width___ exp.time_
 40 omega   27.00  165.00   1.0000   15.0000
omega____ theta____ kappa____ phi______ frames
    -      121.0000  -63.0000 -120.0000 138

#__ type_ start__ end____ width___ exp.time_
 41 omega   29.00  115.00   1.0000   15.0000
omega____ theta____ kappa____ phi______ frames
    -      121.0000 -111.0000   90.0000 86

#__ type_ start__ end____ width___ exp.time_
 42 omega   57.00  150.00   1.0000   15.0000
omega____ theta____ kappa____ phi______ frames
    -      121.0000  178.0000   30.0000 93

#__ type_ start__ end____ width___ exp.time_
 43 omega  100.00  178.00   1.0000   15.0000
omega____ theta____ kappa____ phi______ frames
    -      121.0000  111.0000  -60.0000 78

#__ type_ start__ end____ width___ exp.time_
 44 omega   74.00  178.00   1.0000   15.0000
omega____ theta____ kappa____ phi______ frames
    -      121.0000   37.0000 -120.0000 104

#__ type_ start__ end____ width___ exp.time_
 45 omega   57.00  150.00   1.0000   15.0000
omega____ theta____ kappa____ phi______ frames
    -      121.0000  178.0000 -120.0000 93

#__ type_ start__ end____ width___ exp.time_
 46 omega   42.00  178.00   1.0000   15.0000
omega____ theta____ kappa____ phi______ frames
    -      121.0000   25.0000   60.0000 136

#__ type_ start__ end____ width___ exp.time_
 47 omega   24.00  169.00   1.0000   15.0000
omega____ theta____ kappa____ phi______ frames
    -      121.0000  -91.0000  -30.0000 145

#__ type_ start__ end____ width___ exp.time_
 48 omega   24.00  169.00   1.0000   15.0000
omega____ theta____ kappa____ phi______ frames
    -      121.0000  -91.0000   60.0000 145

#__ type_ start__ end____ width___ exp.time_
 49 omega   30.00  103.00   1.0000   15.0000
omega____ theta____ kappa____ phi______ frames
    -      121.0000  -49.0000  109.0865 73

#__ type_ start__ end____ width___ exp.time_
 50 omega  -92.00   42.00   1.0000    2.5000
omega____ theta____ kappa____ phi______ frames
    -        0.0000  -57.0000   30.0000 134

#__ type_ start__ end____ width___ exp.time_
 51 omega  -44.00  100.00   1.0000    2.5000
omega____ theta____ kappa____ phi______ frames
    -        0.0000   77.0000 -180.0000 144

#__ type_ start__ end____ width___ exp.time_
 52 omega  -92.00   42.00   1.0000    2.5000
omega____ theta____ kappa____ phi______ frames
    -        0.0000  -57.0000   60.0000 134

#__ type_ start__ end____ width___ exp.time_
 53 omega -152.00  -58.00   1.0000   10.0000
omega____ theta____ kappa____ phi______ frames
    -      -60.5000  -45.0000  150.0000 94

#__ type_ start__ end____ width___ exp.time_
 54 omega   16.00   45.00   1.0000   10.0000
omega____ theta____ kappa____ phi______ frames
    -       60.5000   82.0000  -11.1418 29

#__ type_ start__ end____ width___ exp.time_
 55 omega   16.00   46.00   1.0000   10.0000
omega____ theta____ kappa____ phi______ frames
    -       60.5000   81.0000  179.2560 30
;
_diffrn_measurement_device 'four-circle diffractometer'
_diffrn_measurement_device_type 'SuperNova, Dual, Cu at zero, Atlas'
_diffrn_measurement_method '\w scans'
_diffrn_orient_matrix_UB_11 0.1309840000
_diffrn_orient_matrix_UB_12 -0.0045453000
_diffrn_orient_matrix_UB_13 0.0098356000
_diffrn_orient_matrix_UB_21 0.0115216000
_diffrn_orient_matrix_UB_22 -0.1177429000
_diffrn_orient_matrix_UB_23 0.0388021000
_diffrn_orient_matrix_UB_31 0.0161270000
_diffrn_orient_matrix_UB_32 -0.0204524000
_diffrn_orient_matrix_UB_33 -0.0882399000
_diffrn_radiation_monochromator mirror
_diffrn_radiation_probe x-ray
_diffrn_radiation_type CuK\a
_diffrn_radiation_wavelength 1.54184
_diffrn_reflns_av_R_equivalents 0.0300
_diffrn_reflns_av_unetI/netI 0.0241
_diffrn_reflns_Laue_measured_fraction_full 1.000
_diffrn_reflns_Laue_measured_fraction_max 0.996
_diffrn_reflns_limit_h_max 14
_diffrn_reflns_limit_h_min -14
_diffrn_reflns_limit_k_max 16
_diffrn_reflns_limit_k_min -16
_diffrn_reflns_limit_l_max 16
_diffrn_reflns_limit_l_min -20
_diffrn_reflns_number 51296
_diffrn_reflns_point_group_measured_fraction_full 1.000
_diffrn_reflns_point_group_measured_fraction_max 0.996
_diffrn_reflns_theta_full 67.684
_diffrn_reflns_theta_max 76.809
_diffrn_reflns_theta_min 2.779
_diffrn_source 'sealed X-ray tube'
_diffrn_source_type 'SuperNova (Cu) X-ray Source'
_exptl_absorpt_coefficient_mu 1.529
_exptl_absorpt_correction_T_max 0.971
_exptl_absorpt_correction_T_min 0.927
_exptl_absorpt_correction_type gaussian
_exptl_absorpt_process_details
;
CrysAlisPro, Agilent Technologies,
Version 1.171.37.35 (release 13-08-2014 CrysAlis171 .NET)
(compiled Aug 13 2014,18:06:01)
Numerical absorption correction based on gaussian integration over
            a multifaceted crystal model
Empirical absorption correction using spherical harmonics,
 implemented in SCALE3 ABSPACK scaling algorithm.
;
_exptl_crystal_colour orange
_exptl_crystal_colour_primary orange
_exptl_crystal_density_diffrn 1.463
_exptl_crystal_description plate
_exptl_crystal_F_000 1143
_exptl_crystal_size_max 0.16
_exptl_crystal_size_mid 0.12
_exptl_crystal_size_min 0.05
_refine_diff_density_max 0.843
_refine_diff_density_min -0.414
_refine_diff_density_rms 0.051
_refine_ls_extinction_method none
_refine_ls_goodness_of_fit_ref 1.026
_refine_ls_hydrogen_treatment constr
_refine_ls_matrix_type full
_refine_ls_number_parameters 790
_refine_ls_number_reflns 10402
_refine_ls_number_restraints 227
_refine_ls_restrained_S_all 1.033
_refine_ls_R_factor_all 0.0467
_refine_ls_R_factor_gt 0.0399
_refine_ls_shift/su_max 0.001
_refine_ls_shift/su_mean 0.000
_refine_ls_structure_factor_coef Fsqd
_refine_ls_weighting_details 'w=1/[\s^2^(Fo^2^)+(0.0625P)^2^+1.0292P] where P=(Fo^2^+2Fc^2^)/3'
_refine_ls_weighting_scheme calc
_refine_ls_wR_factor_gt 0.1071
_refine_ls_wR_factor_ref 0.1130
_reflns_Friedel_coverage 0.000
_reflns_number_gt 9022
_reflns_number_total 10402
_reflns_threshold_expression 'I > 2\s(I)'
_cod_data_source_file c8dt03225d2.cif
_cod_data_source_block dinitro_benz_3rot
_cod_depositor_comments 'Adding full bibliography for 7047888--7047889.cif.'
_cod_database_code 7047889
_chemical_oxdiff_formula 'C60 H90 Ni1 O16 N12'
_shelx_space_group_comment
;
The symmetry employed for this shelxl refinement is uniquely defined
by the following loop, which should always be used as a source of
symmetry information in preference to the above space-group names.
They are only intended as comments.
;
_reflns_odcompleteness_completeness 99.99
_reflns_odcompleteness_iscentric 1
_reflns_odcompleteness_theta 66.97
_olex2_refinement_description
;
1. Others
 Fixed Uiso: H3(0.027) H4(0.039) H1A(0.028) H1B(0.028) H2(0.024) H4A(0.025)
 H5A(0.028) H5B(0.028) H6(0.025) H7A(0.03) H7B(0.03) H8A(0.029) H8B(0.029)
 H9A(0.033) H9B(0.033) H10A(0.035) H10B(0.035) H13(0.037) H15(0.046) H17(0.044)
 H19(0.035) H20(0.039) H21(0.037) H22(0.033) H24A(0.033) H24B(0.033)
 H25A(0.031) H25B(0.031) H26A(0.03) H26B(0.03) H27A(0.03) H27B(0.03)
 H28A(0.034) H28B(0.034) H29A(0.032) H29B(0.032) H31(0.042) H32(0.051)
 H33(0.058) H34(0.051) H36A(0.047) H36B(0.047) H37A(0.05) H37B(0.05)
 H38A(0.049) H38B(0.049) H39A(0.046) H39B(0.046) H40A(0.039) H40B(0.039)
 H41A(0.035) H41B(0.035) H16(0.209) H45A(0.061) H45B(0.061) H45C(0.061)
 H43A(0.09) H43B(0.09) H43C(0.09) H44A(0.065) H44B(0.065) H44C(0.065)
 H17A(0.101) H17B(0.101)
 Fixed X: Ni1(0) H3(0.2788) H4(0.2598) H1A(0.1977) H1B(0.2167) H2(0.2342)
 H4A(0.0744) H5A(-0.0106) H5B(-0.0741) H6(0.1908) H7A(0.3117) H7B(0.3998)
 H8A(0.2814) H8B(0.1735) H9A(0.3751) H9B(0.2727) H10A(0.1454) H10B(0.2593)
 H13(0.072) H15(0.0139) H17(0.2213) H19(-0.2076) H20(-0.2848) H21(-0.2112) H22(-
 0.057) H24A(0.1133) H24B(0.0349) H25A(0.1845) H25B(0.22) H26A(0.3079)
 H26B(0.3742) H27A(0.5167) H27B(0.5083) H28A(0.5817) H28B(0.5892) H29A(0.4558)
 H29B(0.575) H31(0.5393) H32(0.5593) H33(0.4873) H34(0.3964) H36A(0.2785)
 H36B(0.4145) H37A(0.3938) H37B(0.355) H38A(0.2121) H38B(0.2639) H39A(0.0672)
 H39B(0.0306) H40A(-0.0726) H40B(-0.0217) H41A(-0.1709) H41B(-0.0808)
 H16(0.5283) H45A(0.6533) H45B(0.6161) H45C(0.5381) H43A(0.4027) H43B(0.3927)
 H43C(0.2818) H44A(0.2514) H44B(0.3888) H44C(0.3272) H17A(0.4573) H17B(0.36)
 Fixed Y: Ni1(1) H3(0.6304) H4(0.064) H1A(0.8842) H1B(0.9943) H2(0.7858)
 H4A(0.832) H5A(1.0564) H5B(0.958) H6(0.682) H7A(0.5316) H7B(0.5095)
 H8A(0.4117) H8B(0.4532) H9A(0.3184) H9B(0.3641) H10A(0.2751) H10B(0.2167) H13(-
 0.0654) H15(-0.2636) H17(-0.0437) H19(0.769) H20(0.8939) H21(0.8909)
 H22(0.7643) H24A(0.6739) H24B(0.5843) H25A(0.4639) H25B(0.5059) H26A(0.6903)
 H26B(0.586) H27A(0.5764) H27B(0.6862) H28A(0.7576) H28B(0.6414) H29A(0.7056)
 H29B(0.7516) H31(1.0168) H32(1.1379) H33(1.1144) H34(0.9707) H36A(0.8346)
 H36B(0.8075) H37A(0.6371) H37B(0.6571) H38A(0.56) H38B(0.5069) H39A(0.4817)
 H39B(0.6024) H40A(0.4862) H40B(0.4489) H41A(0.5992) H41B(0.6645) H16(0.0532)
 H45A(0.1837) H45B(0.0996) H45C(0.2103) H43A(0.2645) H43B(0.3351) H43C(0.33)
 H44A(0.2584) H44B(0.248) H44C(0.1468) H17A(0.1268) H17B(0.1668)
 Fixed Z: Ni1(0) H3(0.0778) H4(0.4636) H1A(-0.1336) H1B(-0.1173) H2(-0.0011)
 H4A(0.2113) H5A(0.1792) H5B(0.2197) H6(0.2171) H7A(0.2477) H7B(0.1769)
 H8A(0.1289) H8B(0.1786) H9A(0.2578) H9B(0.3096) H10A(0.244) H10B(0.211)
 H13(0.3747) H15(0.5975) H17(0.5914) H19(0.1467) H20(0.0269) H21(-0.105) H22(-
 0.1187) H24A(-0.1081) H24B(-0.1052) H25A(-0.0178) H25B(-0.1131) H26A(-0.1227)
 H26B(-0.1429) H27A(-0.0395) H27B(-0.107) H28A(0.0057) H28B(0.0628) H29A(0.157)
 H29B(0.1534) H31(0.0554) H32(0.1336) H33(0.2688) H34(0.3264) H36A(0.3577)
 H36B(0.3758) H37A(0.349) H37B(0.4384) H38A(0.4714) H38B(0.3986) H39A(0.4359)
 H39B(0.3921) H40A(0.3391) H40B(0.2587) H41A(0.2255) H41B(0.2544) H16(0.4536)
 H45A(0.4555) H45B(0.5344) H45C(0.5037) H43A(0.4739) H43B(0.5403) H43C(0.4865)
 H44A(0.6777) H44B(0.6792) H44C(0.71) H17A(0.4937) H17B(0.5343)
;
_shelx_shelxl_version_number 2014/7
_olex2_submission_special_instructions 'No special instructions were received'

loop_
_space_group_symop_operation_xyz
'x, y, z'
'-x, -y, -z'

loop_
_atom_site_label
_atom_site_type_symbol
_atom_site_fract_x
_atom_site_fract_y
_atom_site_fract_z
_atom_site_U_iso_or_equiv
_atom_site_adp_type
_atom_site_occupancy
_atom_site_site_symmetry_order
_atom_site_calc_flag
_atom_site_refinement_flags_posn
_atom_site_refinement_flags_adp
_atom_site_refinement_flags_occupancy
_atom_site_disorder_assembly
_atom_site_disorder_group
Ni1 Ni 0.0000 1.0000 0.0000 0.01859(9) Uani 1 2 d S T P . .
O1 O 0.24798(11) 0.17978(9) 0.33791(7) 0.0313(3) Uani 1 1 d . . . . .
O2 O 0.12917(11) 0.07901(9) 0.30033(7) 0.0324(3) Uani 1 1 d . . . . .
O7 O 0.05376(10) 0.61758(9) 0.00604(7) 0.0255(2) Uani 1 1 d . . . . .
O8 O 0.29839(9) 0.56246(8) -0.03118(7) 0.0235(2) Uani 1 1 d . . . . .
O9 O 0.43823(9) 0.69532(9) 0.00287(7) 0.0247(2) Uani 1 1 d . . . . .
O10 O 0.44428(10) 0.85430(9) 0.09290(7) 0.0290(2) Uani 1 1 d . . . . .
O11 O 0.36862(11) 0.81609(10) 0.25686(7) 0.0326(3) Uani 1 1 d . . . . .
O12 O 0.22409(11) 0.66107(11) 0.36112(7) 0.0345(3) Uani 1 1 d . . . . .
O13 O 0.08572(11) 0.51718(11) 0.31214(7) 0.0338(3) Uani 1 1 d . . . . .
O14 O -0.03489(10) 0.61517(9) 0.15077(7) 0.0265(2) Uani 1 1 d . . . . .
N1 N 0.12372(11) 0.91131(10) -0.02625(8) 0.0205(2) Uani 1 1 d . . . . .
N2 N 0.01630(11) 0.94211(10) 0.11507(8) 0.0206(2) Uani 1 1 d . . . . .
N3 N 0.26657(11) 0.62127(10) 0.13198(8) 0.0227(2) Uani 1 1 d . . . . .
H3 H 0.2788 0.6304 0.0778 0.027 Uiso 1 1 calc R . . . .
N4 N 0.20882(14) 0.04437(11) 0.43417(9) 0.0326(3) Uani 1 1 d . . . . .
H4 H 0.2598 0.0640 0.4636 0.039 Uiso 1 1 calc R . . . .
C1 C 0.16084(13) 0.94474(12) -0.11356(9) 0.0237(3) Uani 1 1 d . . . . .
H1A H 0.1977 0.8842 -0.1336 0.028 Uiso 1 1 calc R . . . .
H1B H 0.2167 0.9943 -0.1173 0.028 Uiso 1 1 calc R . . . .
C2 C 0.17646(12) 0.82686(11) 0.02247(9) 0.0203(3) Uani 1 1 d . . . . .
H2 H 0.2342 0.7858 -0.0011 0.024 Uiso 1 1 calc R . . . .
C3 C 0.15292(13) 0.79202(11) 0.10930(9) 0.0210(3) Uani 1 1 d . . . . .
C4 C 0.07865(13) 0.85507(11) 0.15196(9) 0.0210(3) Uani 1 1 d . . . . .
H4A H 0.0744 0.8320 0.2113 0.025 Uiso 1 1 calc R . . . .
C5 C -0.05358(14) 1.00360(12) 0.16620(9) 0.0235(3) Uani 1 1 d . . . . .
H5A H -0.0106 1.0564 0.1792 0.028 Uiso 1 1 calc R . . . .
H5B H -0.0741 0.9580 0.2197 0.028 Uiso 1 1 calc R . . . .
C6 C 0.20367(13) 0.69515(12) 0.15835(9) 0.0212(3) Uani 1 1 d . . . . .
H6 H 0.1908 0.6820 0.2171 0.025 Uiso 1 1 calc R . . . .
C7 C 0.31730(14) 0.52403(12) 0.18917(10) 0.0247(3) Uani 1 1 d . . . . .
H7A H 0.3117 0.5316 0.2477 0.030 Uiso 1 1 calc R . . . .
H7B H 0.3998 0.5095 0.1769 0.030 Uiso 1 1 calc R . . . .
C8 C 0.25794(14) 0.43258(12) 0.18132(9) 0.0241(3) Uani 1 1 d . . . . .
H8A H 0.2814 0.4117 0.1289 0.029 Uiso 1 1 calc R . . . .
H8B H 0.1735 0.4532 0.1786 0.029 Uiso 1 1 calc R . . . .
C9 C 0.29115(15) 0.34124(12) 0.25727(10) 0.0271(3) Uani 1 1 d . . . . .
H9A H 0.3751 0.3184 0.2578 0.033 Uiso 1 1 calc R . . . .
H9B H 0.2727 0.3641 0.3096 0.033 Uiso 1 1 calc R . . . .
C10 C 0.22862(15) 0.25107(13) 0.25536(10) 0.0289(3) Uani 1 1 d . . . . .
H10A H 0.1454 0.2751 0.2440 0.035 Uiso 1 1 calc R . . . .
H10B H 0.2593 0.2167 0.2110 0.035 Uiso 1 1 calc R . . . .
C11 C 0.18907(15) 0.09895(13) 0.35188(10) 0.0283(3) Uani 1 1 d . . . . .
C12 C 0.15488(16) -0.03952(13) 0.47497(10) 0.0313(4) Uani 1 1 d . . . . .
C13 C 0.08522(16) -0.08804(13) 0.43379(10) 0.0308(3) Uani 1 1 d . . . . .
H13 H 0.0720 -0.0654 0.3747 0.037 Uiso 1 1 calc R . . . .
C14 C 0.03542(17) -0.17031(14) 0.48098(11) 0.0347(4) Uani 1 1 d D U . . .
C15 C 0.04989(19) -0.20752(14) 0.56683(12) 0.0386(4) Uani 1 1 d . . . . .
H15 H 0.0139 -0.2636 0.5975 0.046 Uiso 1 1 calc R . . . .
C16 C 0.12017(19) -0.15762(14) 0.60487(11) 0.0392(4) Uani 1 1 d D U . . .
C17 C 0.17320(19) -0.07541(13) 0.56219(11) 0.0369(4) Uani 1 1 d . . . . .
H17 H 0.2213 -0.0437 0.5914 0.044 Uiso 1 1 calc R . . . .
C18 C -0.08581(13) 0.69284(12) 0.08579(10) 0.0247(3) Uani 1 1 d . . . . .
C19 C -0.17663(14) 0.76791(13) 0.09306(11) 0.0290(3) Uani 1 1 d . . . . .
H19 H -0.2076 0.7690 0.1467 0.035 Uiso 1 1 calc R . . . .
C20 C -0.22287(15) 0.84223(13) 0.02157(12) 0.0325(4) Uani 1 1 d . . . . .
H20 H -0.2848 0.8939 0.0269 0.039 Uiso 1 1 calc R . . . .
C21 C -0.17887(15) 0.84069(13) -0.05655(11) 0.0312(3) Uani 1 1 d . . . . .
H21 H -0.2112 0.8909 -0.1050 0.037 Uiso 1 1 calc R . . . .
C22 C -0.08672(14) 0.76545(13) -0.06478(10) 0.0277(3) Uani 1 1 d . . . . .
H22 H -0.0570 0.7643 -0.1187 0.033 Uiso 1 1 calc R . . . .
C23 C -0.03870(13) 0.69232(12) 0.00618(10) 0.0244(3) Uani 1 1 d . . . . .
C24 C 0.09468(14) 0.60666(13) -0.07430(9) 0.0274(3) Uani 1 1 d . . . . .
H24A H 0.1133 0.6739 -0.1081 0.033 Uiso 1 1 calc R . . . .
H24B H 0.0349 0.5843 -0.1052 0.033 Uiso 1 1 calc R . . . .
C25 C 0.20100(14) 0.52637(13) -0.05991(10) 0.0261(3) Uani 1 1 d . . . . .
H25A H 0.1845 0.4639 -0.0178 0.031 Uiso 1 1 calc R . . . .
H25B H 0.2200 0.5059 -0.1131 0.031 Uiso 1 1 calc R . . . .
C26 C 0.35692(14) 0.62354(12) -0.09806(9) 0.0251(3) Uani 1 1 d . . . . .
H26A H 0.3079 0.6903 -0.1227 0.030 Uiso 1 1 calc R . . . .
H26B H 0.3742 0.5860 -0.1429 0.030 Uiso 1 1 calc R . . . .
C27 C 0.46654(14) 0.64302(12) -0.06237(10) 0.0249(3) Uani 1 1 d . . . . .
H27A H 0.5167 0.5764 -0.0395 0.030 Uiso 1 1 calc R . . . .
H27B H 0.5083 0.6862 -0.1070 0.030 Uiso 1 1 calc R . . . .
C28 C 0.53858(14) 0.70879(13) 0.04479(11) 0.0286(3) Uani 1 1 d . . . . .
H28A H 0.5817 0.7576 0.0057 0.034 Uiso 1 1 calc R . . . .
H28B H 0.5892 0.6414 0.0628 0.034 Uiso 1 1 calc R . . . .
C29 C 0.50525(14) 0.75075(12) 0.12046(10) 0.0270(3) Uani 1 1 d . . . . .
H29A H 0.4558 0.7056 0.1570 0.032 Uiso 1 1 calc R . . . .
H29B H 0.5750 0.7516 0.1534 0.032 Uiso 1 1 calc R . . . .
C30 C 0.45704(14) 0.92057(13) 0.14376(11) 0.0292(3) Uani 1 1 d . . . . .
C31 C 0.51037(16) 1.00692(14) 0.11069(12) 0.0346(4) Uani 1 1 d . . . . .
H31 H 0.5393 1.0168 0.0554 0.042 Uiso 1 1 calc R . . . .
C32 C 0.52226(18) 1.07925(15) 0.15694(15) 0.0427(4) Uani 1 1 d . . . . .
H32 H 0.5593 1.1379 0.1336 0.051 Uiso 1 1 calc R . . . .
C33 C 0.47978(19) 1.06507(17) 0.23689(16) 0.0481(5) Uani 1 1 d . . . . .
H33 H 0.4873 1.1144 0.2688 0.058 Uiso 1 1 calc R . . . .
C34 C 0.42602(18) 0.97914(17) 0.27136(14) 0.0428(4) Uani 1 1 d . . . . .
H34 H 0.3964 0.9707 0.3264 0.051 Uiso 1 1 calc R . . . .
C35 C 0.41511(15) 0.90503(14) 0.22599(11) 0.0317(3) Uani 1 1 d . . . . .
C36 C 0.34933(17) 0.79145(17) 0.34582(11) 0.0388(4) Uani 1 1 d . . . . .
H36A H 0.2785 0.8346 0.3577 0.047 Uiso 1 1 calc R . . . .
H36B H 0.4145 0.8075 0.3758 0.047 Uiso 1 1 calc R . . . .
C37 C 0.33764(17) 0.67915(18) 0.37719(11) 0.0413(4) Uani 1 1 d . . . . .
H37A H 0.3938 0.6371 0.3490 0.050 Uiso 1 1 calc R . . . .
H37B H 0.3550 0.6571 0.4384 0.050 Uiso 1 1 calc R . . . .
C38 C 0.20504(19) 0.56157(17) 0.41097(11) 0.0412(4) Uani 1 1 d . . . . .
H38A H 0.2121 0.5600 0.4714 0.049 Uiso 1 1 calc R . . . .
H38B H 0.2639 0.5069 0.3986 0.049 Uiso 1 1 calc R . . . .
C39 C 0.08784(18) 0.54071(16) 0.39195(11) 0.0384(4) Uani 1 1 d . . . . .
H39A H 0.0672 0.4817 0.4359 0.046 Uiso 1 1 calc R . . . .
H39B H 0.0306 0.6024 0.3921 0.046 Uiso 1 1 calc R . . . .
C40 C -0.02707(16) 0.50574(14) 0.28801(11) 0.0327(4) Uani 1 1 d . . . . .
H40A H -0.0726 0.4862 0.3391 0.039 Uiso 1 1 calc R . . . .
H40B H -0.0217 0.4489 0.2587 0.039 Uiso 1 1 calc R . . . .
C41 C -0.08822(15) 0.60402(14) 0.23111(10) 0.0290(3) Uani 1 1 d . . . . .
H41A H -0.1709 0.5992 0.2255 0.035 Uiso 1 1 calc R . . . .
H41B H -0.0808 0.6645 0.2544 0.035 Uiso 1 1 calc R . . . .
O3A O -0.0440(8) -0.1924(7) 0.3565(5) 0.0349(14) Uani 0.59(4) 1 d D U . A 1
O4A O -0.0825(6) -0.2953(6) 0.4731(5) 0.0359(14) Uani 0.59(4) 1 d D U . A 1
O5A O 0.0723(9) -0.2615(9) 0.7342(6) 0.0399(14) Uani 0.59(4) 1 d D U . A 1
O6A O 0.2006(9) -0.1586(6) 0.7301(5) 0.0375(15) Uani 0.59(4) 1 d D U . A 1
N5A N -0.0340(10) -0.2238(9) 0.4333(5) 0.0307(14) Uani 0.59(4) 1 d D U . A 1
N6A N 0.1302(8) -0.1963(8) 0.6965(4) 0.0314(13) Uani 0.59(4) 1 d D U . A 1
O3B O -0.061(2) -0.1850(15) 0.3661(11) 0.070(4) Uani 0.41(4) 1 d D U . A 2
O4B O -0.0906(13) -0.2848(12) 0.4892(13) 0.067(4) Uani 0.41(4) 1 d D U . A 2
O5B O 0.092(2) -0.2431(15) 0.7391(10) 0.062(3) Uani 0.41(4) 1 d D U . A 2
O6B O 0.240(2) -0.1587(11) 0.7258(8) 0.059(3) Uani 0.41(4) 1 d D U . A 2
N5B N -0.0483(19) -0.2149(16) 0.4424(11) 0.052(4) Uani 0.41(4) 1 d D U . A 2
N6B N 0.158(2) -0.1884(13) 0.6971(7) 0.049(3) Uani 0.41(4) 1 d D U . A 2
P1A P 0.63601(7) 0.44026(8) 0.33792(5) 0.03297(19) Uani 0.888(3) 1 d . U . B 1
F1A F 0.5819(2) 0.53891(19) 0.26732(15) 0.0684(7) Uani 0.888(3) 1 d . U . B 1
F2A F 0.53372(18) 0.45886(16) 0.39886(13) 0.0724(7) Uani 0.888(3) 1 d . U . B 1
F3A F 0.69202(18) 0.34126(13) 0.40822(10) 0.0566(5) Uani 0.888(3) 1 d . U . B 1
F4A F 0.74028(13) 0.41948(14) 0.27810(10) 0.0504(4) Uani 0.888(3) 1 d . U . B 1
F5A F 0.70771(16) 0.51202(13) 0.37581(10) 0.0533(5) Uani 0.888(3) 1 d . U . B 1
F6A F 0.56614(18) 0.36878(19) 0.29829(13) 0.0578(5) Uani 0.888(3) 1 d . U . B 1
P1B P 0.6106(6) 0.4091(6) 0.3521(5) 0.0426(18) Uani 0.112(3) 1 d . U . B -1
F1B F 0.5825(10) 0.5047(9) 0.2740(6) 0.047(4) Uani 0.112(3) 1 d G U . B -1
F2B F 0.4797(9) 0.4190(10) 0.3754(7) 0.074(4) Uani 0.112(3) 1 d G U . B -1
F3B F 0.6387(10) 0.3136(8) 0.4301(7) 0.066(4) Uani 0.112(3) 1 d G U . B -1
F4B F 0.7415(8) 0.3992(9) 0.3288(9) 0.081(4) Uani 0.112(3) 1 d G U . B -1
F5B F 0.6316(12) 0.4849(8) 0.4087(7) 0.075(4) Uani 0.112(3) 1 d G U . B -1
F6B F 0.5896(10) 0.3333(9) 0.2955(7) 0.063(5) Uani 0.112(3) 1 d G U . B -1
O16 O 0.5280(7) 0.1171(7) 0.4336(6) 0.139(3) Uani 0.4438(17) 1 d . U . B 1
H16 H 0.5283 0.0532 0.4536 0.209 Uiso 0.4438(17) 1 calc GR . . B 1
C45 C 0.5879(4) 0.1553(4) 0.4853(3) 0.0405(10) Uani 0.4438(17) 1 d . U . B 1
H45A H 0.6533 0.1837 0.4555 0.061 Uiso 0.4438(17) 1 calc GR . . B 1
H45B H 0.6161 0.0996 0.5344 0.061 Uiso 0.4438(17) 1 calc GR . . B 1
H45C H 0.5381 0.2103 0.5037 0.061 Uiso 0.4438(17) 1 calc GR . . B 1
O15 O 0.30186(18) 0.12021(13) 0.56659(11) 0.0455(5) Uani 0.838(3) 1 d . U . C 2
C42 C 0.3245(2) 0.20013(18) 0.58217(14) 0.0383(5) Uani 0.838(3) 1 d . U . C 2
C43 C 0.3529(3) 0.2903(2) 0.51489(18) 0.0597(8) Uani 0.838(3) 1 d . U . C 2
H43A H 0.4027 0.2645 0.4739 0.090 Uiso 0.838(3) 1 calc GR . . C 2
H43B H 0.3927 0.3351 0.5403 0.090 Uiso 0.838(3) 1 calc GR . . C 2
H43C H 0.2818 0.3300 0.4865 0.090 Uiso 0.838(3) 1 calc GR . . C 2
C44 C 0.3228(2) 0.2146(2) 0.66984(15) 0.0434(6) Uani 0.838(3) 1 d . U . C 2
H44A H 0.2514 0.2584 0.6777 0.065 Uiso 0.838(3) 1 calc GR . . C 2
H44B H 0.3888 0.2480 0.6792 0.065 Uiso 0.838(3) 1 calc GR . . C 2
H44C H 0.3272 0.1468 0.7100 0.065 Uiso 0.838(3) 1 calc GR . . C 2
O17 O 0.3900(11) 0.1156(10) 0.5133(9) 0.067(3) Uiso 0.162(3) 1 d . U . C 3
H17A H 0.4573 0.1268 0.4937 0.101 Uiso 0.162(3) 1 d G . . C 3
H17B H 0.3600 0.1668 0.5343 0.101 Uiso 0.162(3) 1 d G . . C 3

loop_
_atom_site_aniso_label
_atom_site_aniso_U_11
_atom_site_aniso_U_22
_atom_site_aniso_U_33
_atom_site_aniso_U_23
_atom_site_aniso_U_13
_atom_site_aniso_U_12
Ni1 0.02399(18) 0.01807(17) 0.01294(16) -0.00248(12) 0.00065(12) -0.00273(13)
O1 0.0464(7) 0.0247(6) 0.0207(5) 0.0024(4) -0.0060(5) -0.0117(5)
O2 0.0465(7) 0.0293(6) 0.0210(5) 0.0000(4) -0.0029(5) -0.0137(5)
O7 0.0301(5) 0.0269(5) 0.0183(5) -0.0036(4) 0.0014(4) -0.0032(4)
O8 0.0292(5) 0.0236(5) 0.0186(5) -0.0046(4) 0.0013(4) -0.0079(4)
O9 0.0253(5) 0.0266(5) 0.0247(5) -0.0097(4) 0.0030(4) -0.0063(4)
O10 0.0371(6) 0.0251(6) 0.0240(5) -0.0054(4) -0.0012(4) -0.0026(5)
O11 0.0370(6) 0.0394(7) 0.0240(6) -0.0096(5) 0.0040(5) -0.0107(5)
O12 0.0392(7) 0.0415(7) 0.0220(6) -0.0021(5) -0.0009(5) -0.0126(5)
O13 0.0363(6) 0.0438(7) 0.0212(6) -0.0061(5) 0.0028(5) -0.0088(5)
O14 0.0304(6) 0.0281(6) 0.0207(5) -0.0043(4) 0.0038(4) -0.0060(4)
N1 0.0251(6) 0.0209(6) 0.0157(6) -0.0033(4) 0.0013(4) -0.0059(5)
N2 0.0253(6) 0.0202(6) 0.0168(6) -0.0050(4) 0.0014(4) -0.0042(5)
N3 0.0281(6) 0.0204(6) 0.0173(6) -0.0007(5) 0.0002(5) -0.0027(5)
N4 0.0519(9) 0.0257(7) 0.0191(6) -0.0004(5) -0.0033(6) -0.0102(6)
C1 0.0292(7) 0.0237(7) 0.0166(7) -0.0030(5) 0.0039(5) -0.0024(6)
C2 0.0232(6) 0.0195(6) 0.0186(7) -0.0045(5) 0.0006(5) -0.0045(5)
C3 0.0245(7) 0.0207(7) 0.0176(7) -0.0035(5) -0.0005(5) -0.0049(5)
C4 0.0263(7) 0.0207(7) 0.0156(6) -0.0018(5) -0.0007(5) -0.0062(5)
C5 0.0330(8) 0.0228(7) 0.0141(6) -0.0045(5) 0.0020(5) -0.0011(6)
C6 0.0240(7) 0.0218(7) 0.0175(6) -0.0026(5) -0.0006(5) -0.0060(5)
C7 0.0289(7) 0.0199(7) 0.0226(7) -0.0006(5) -0.0026(6) -0.0026(6)
C8 0.0295(7) 0.0214(7) 0.0198(7) -0.0015(5) -0.0004(5) -0.0042(6)
C9 0.0354(8) 0.0217(7) 0.0220(7) -0.0001(6) -0.0044(6) -0.0057(6)
C10 0.0405(9) 0.0247(8) 0.0188(7) 0.0025(6) -0.0044(6) -0.0091(6)
C11 0.0401(9) 0.0236(7) 0.0201(7) -0.0021(6) 0.0015(6) -0.0060(6)
C12 0.0484(10) 0.0226(7) 0.0197(8) -0.0014(6) 0.0063(7) -0.0014(7)
C13 0.0442(9) 0.0226(7) 0.0226(7) -0.0008(6) 0.0065(6) -0.0034(7)
C14 0.0459(10) 0.0239(8) 0.0303(9) -0.0003(6) 0.0089(7) -0.0035(7)
C15 0.0577(11) 0.0223(8) 0.0295(9) 0.0025(6) 0.0151(8) -0.0004(7)
C16 0.0668(13) 0.0241(8) 0.0195(8) 0.0006(6) 0.0118(8) 0.0064(8)
C17 0.0639(12) 0.0232(8) 0.0206(8) -0.0039(6) 0.0031(7) 0.0007(8)
C18 0.0258(7) 0.0247(7) 0.0252(7) -0.0057(6) -0.0010(6) -0.0092(6)
C19 0.0271(7) 0.0310(8) 0.0326(8) -0.0128(7) 0.0013(6) -0.0081(6)
C20 0.0279(8) 0.0269(8) 0.0448(10) -0.0121(7) -0.0060(7) -0.0048(6)
C21 0.0310(8) 0.0254(8) 0.0363(9) -0.0036(6) -0.0090(6) -0.0064(6)
C22 0.0309(8) 0.0267(8) 0.0256(8) -0.0036(6) -0.0041(6) -0.0091(6)
C23 0.0259(7) 0.0239(7) 0.0245(7) -0.0054(6) -0.0019(6) -0.0079(6)
C24 0.0304(8) 0.0352(8) 0.0171(7) -0.0060(6) -0.0002(6) -0.0070(6)
C25 0.0310(8) 0.0272(8) 0.0235(7) -0.0097(6) 0.0018(6) -0.0091(6)
C26 0.0334(8) 0.0236(7) 0.0185(7) -0.0045(5) 0.0034(6) -0.0064(6)
C27 0.0293(7) 0.0213(7) 0.0249(7) -0.0063(6) 0.0063(6) -0.0052(6)
C28 0.0254(7) 0.0289(8) 0.0337(8) -0.0107(6) -0.0003(6) -0.0063(6)
C29 0.0291(7) 0.0238(7) 0.0281(8) -0.0050(6) -0.0025(6) -0.0054(6)
C30 0.0312(8) 0.0261(8) 0.0296(8) -0.0073(6) -0.0011(6) -0.0011(6)
C31 0.0358(9) 0.0254(8) 0.0399(9) -0.0044(7) 0.0019(7) -0.0014(7)
C32 0.0420(10) 0.0253(8) 0.0615(13) -0.0130(8) 0.0026(9) -0.0034(7)
C33 0.0498(11) 0.0381(11) 0.0651(14) -0.0302(10) 0.0053(10) -0.0051(9)
C34 0.0446(10) 0.0463(11) 0.0442(11) -0.0247(9) 0.0080(8) -0.0054(8)
C35 0.0310(8) 0.0324(8) 0.0329(9) -0.0110(7) 0.0029(6) -0.0033(6)
C36 0.0382(9) 0.0591(12) 0.0246(8) -0.0155(8) 0.0050(7) -0.0168(8)
C37 0.0394(10) 0.0584(12) 0.0238(8) -0.0021(8) -0.0033(7) -0.0124(9)
C38 0.0577(12) 0.0444(11) 0.0187(8) 0.0022(7) -0.0047(7) -0.0145(9)
C39 0.0549(11) 0.0418(10) 0.0197(8) -0.0033(7) 0.0072(7) -0.0187(9)
C40 0.0369(9) 0.0357(9) 0.0250(8) -0.0032(7) 0.0054(6) -0.0117(7)
C41 0.0324(8) 0.0332(8) 0.0233(7) -0.0078(6) 0.0062(6) -0.0095(7)
O3A 0.043(2) 0.032(2) 0.0269(19) -0.0002(15) 0.0004(15) -0.0108(17)
O4A 0.048(2) 0.0284(17) 0.031(2) -0.0022(15) 0.0100(17) -0.0128(14)
O5A 0.061(2) 0.031(3) 0.0219(18) 0.0054(18) 0.0081(16) -0.0090(17)
O6A 0.062(3) 0.0321(17) 0.0180(16) -0.0047(12) 0.0031(19) -0.010(2)
N5A 0.036(2) 0.023(2) 0.031(2) -0.0028(17) 0.0101(19) -0.0061(16)
N6A 0.048(3) 0.024(2) 0.020(2) -0.0036(17) 0.0071(16) -0.0025(17)
O3B 0.093(9) 0.064(7) 0.051(4) 0.006(4) 0.003(4) -0.046(6)
O4B 0.107(6) 0.042(4) 0.055(6) -0.006(3) 0.034(4) -0.037(4)
O5B 0.091(8) 0.037(5) 0.041(5) 0.016(3) 0.031(5) 0.005(4)
O6B 0.098(8) 0.050(3) 0.025(2) -0.003(2) 0.008(4) -0.002(5)
N5B 0.070(8) 0.034(5) 0.048(4) 0.000(3) 0.016(4) -0.014(5)
N6B 0.085(8) 0.025(4) 0.025(3) 0.006(3) 0.019(3) 0.007(5)
P1A 0.0317(3) 0.0410(4) 0.0225(3) -0.0034(3) -0.0001(2) -0.0004(3)
F1A 0.0694(13) 0.0592(13) 0.0581(11) 0.0186(10) -0.0220(9) -0.0026(10)
F2A 0.0620(11) 0.0758(12) 0.0698(12) -0.0108(10) 0.0352(10) 0.0076(9)
F3A 0.0744(12) 0.0478(9) 0.0376(8) -0.0025(6) -0.0100(7) 0.0123(8)
F4A 0.0422(7) 0.0783(11) 0.0440(8) -0.0329(8) 0.0140(6) -0.0228(7)
F5A 0.0704(11) 0.0537(9) 0.0413(8) -0.0233(7) -0.0044(7) -0.0069(7)
F6A 0.0509(10) 0.0763(14) 0.0512(10) -0.0119(9) 0.0011(8) -0.0324(10)
P1B 0.040(3) 0.047(4) 0.040(3) -0.014(3) -0.005(2) 0.003(2)
F1B 0.063(7) 0.042(6) 0.035(5) -0.018(4) -0.011(4) 0.016(5)
F2B 0.050(6) 0.102(10) 0.067(7) -0.025(7) 0.007(5) 0.008(5)
F3B 0.058(7) 0.071(7) 0.064(6) -0.013(5) -0.002(5) 0.001(5)
F4B 0.046(5) 0.075(8) 0.107(10) -0.005(7) 0.006(5) 0.010(5)
F5B 0.104(10) 0.060(7) 0.056(7) -0.012(5) -0.028(6) 0.001(6)
F6B 0.082(9) 0.059(8) 0.054(7) -0.024(6) 0.020(6) -0.010(6)
O16 0.104(5) 0.151(7) 0.180(8) -0.092(6) -0.075(5) 0.020(5)
C45 0.042(2) 0.052(3) 0.0268(19) -0.0161(18) -0.0081(16) 0.0075(19)
O15 0.0702(12) 0.0336(8) 0.0334(9) -0.0098(7) -0.0079(8) -0.0067(8)
C42 0.0481(13) 0.0333(11) 0.0325(11) -0.0097(9) -0.0094(9) 0.0016(9)
C43 0.088(2) 0.0464(15) 0.0413(14) 0.0011(11) -0.0169(14) -0.0168(15)
C44 0.0410(12) 0.0552(15) 0.0376(12) -0.0226(11) -0.0060(9) 0.0017(10)

loop_
_atom_type_symbol
_atom_type_description
_atom_type_scat_dispersion_real
_atom_type_scat_dispersion_imag
_atom_type_scat_source
C C 0.0181 0.0091 'International Tables Vol C Tables 4.2.6.8 and 6.1.1.4'
H H 0.0000 0.0000 'International Tables Vol C Tables 4.2.6.8 and 6.1.1.4'
F F 0.0727 0.0534 'International Tables Vol C Tables 4.2.6.8 and 6.1.1.4'
N N 0.0311 0.0180 'International Tables Vol C Tables 4.2.6.8 and 6.1.1.4'
Ni Ni -3.0029 0.5091 'International Tables Vol C Tables 4.2.6.8 and 6.1.1.4'
O O 0.0492 0.0322 'International Tables Vol C Tables 4.2.6.8 and 6.1.1.4'
P P 0.2955 0.4335 'International Tables Vol C Tables 4.2.6.8 and 6.1.1.4'

loop_
_exptl_crystal_face_index_h
_exptl_crystal_face_index_k
_exptl_crystal_face_index_l
_exptl_crystal_face_perp_dist
_exptl_oxdiff_crystal_face_indexfrac_h
_exptl_oxdiff_crystal_face_indexfrac_k
_exptl_oxdiff_crystal_face_indexfrac_l
_exptl_oxdiff_crystal_face_x
_exptl_oxdiff_crystal_face_y
_exptl_oxdiff_crystal_face_z
-7 1 0 0.0283 -7.0000 1.0000 0.0000 -0.9214 -0.1984 -0.1333
7 -1 1 0.0180 7.0000 -1.0000 1.0000 0.9313 0.2372 0.0451
1 9 1 0.0553 1.0000 9.0000 1.0000 0.0999 -1.0094 -0.2562
-1 0 10 0.0576 -1.0000 -0.0000 10.0000 -0.0326 0.3765 -0.8985
0 -8 0 0.0515 0.0000 -8.0000 0.0000 0.0364 0.9419 0.1636
0 -7 -8 0.0405 -0.0000 -7.0000 -8.0000 -0.0469 0.5138 0.8491
-4 -2 -9 0.0535 -4.0000 -2.0000 -9.0000 -0.6034 -0.1598 0.7706

loop_
_geom_angle_atom_site_label_1
_geom_angle_atom_site_label_2
_geom_angle_atom_site_label_3
_geom_angle
_geom_angle_site_symmetry_1
_geom_angle_site_symmetry_3
N1 Ni1 N1 180.0 . 2_575
N2 Ni1 N1 86.12(5) . 2_575
N2 Ni1 N1 86.12(5) 2_575 .
N2 Ni1 N1 93.88(5) 2_575 2_575
N2 Ni1 N1 93.88(5) . .
N2 Ni1 N2 180.0 2_575 .
C11 O1 C10 115.23(13) . .
C23 O7 C24 116.82(12) . .
C25 O8 C26 113.07(11) . .
C28 O9 C27 111.71(12) . .
C30 O10 C29 115.84(12) . .
C35 O11 C36 115.63(14) . .
C37 O12 C38 109.83(15) . .
C39 O13 C40 111.95(14) . .
C18 O14 C41 117.04(13) . .
C1 N1 Ni1 113.10(10) . .
C2 N1 Ni1 127.43(10) . .
C2 N1 C1 119.46(13) . .
C4 N2 Ni1 126.74(10) . .
C4 N2 C5 119.64(12) . .
C5 N2 Ni1 113.59(9) . .
C6 N3 H3 118.8 . .
C6 N3 C7 122.42(13) . .
C7 N3 H3 118.8 . .
C11 N4 H4 117.2 . .
C11 N4 C12 125.55(15) . .
C12 N4 H4 117.2 . .
N1 C1 H1A 110.4 . .
N1 C1 H1B 110.4 . .
N1 C1 C5 106.67(12) . 2_575
H1A C1 H1B 108.6 . .
C5 C1 H1A 110.4 2_575 .
C5 C1 H1B 110.4 2_575 .
N1 C2 H2 118.1 . .
N1 C2 C3 123.77(14) . .
C3 C2 H2 118.1 . .
C2 C3 C4 121.58(13) . .
C6 C3 C2 122.24(14) . .
C6 C3 C4 116.16(13) . .
N2 C4 C3 124.35(13) . .
N2 C4 H4A 117.8 . .
C3 C4 H4A 117.8 . .
N2 C5 C1 106.05(12) . 2_575
N2 C5 H5A 110.5 . .
N2 C5 H5B 110.5 . .
C1 C5 H5A 110.5 2_575 .
C1 C5 H5B 110.5 2_575 .
H5A C5 H5B 108.7 . .
N3 C6 C3 127.08(14) . .
N3 C6 H6 116.5 . .
C3 C6 H6 116.5 . .
N3 C7 H7A 109.2 . .
N3 C7 H7B 109.2 . .
N3 C7 C8 112.23(12) . .
H7A C7 H7B 107.9 . .
C8 C7 H7A 109.2 . .
C8 C7 H7B 109.2 . .
C7 C8 H8A 109.7 . .
C7 C8 H8B 109.7 . .
C7 C8 C9 109.61(12) . .
H8A C8 H8B 108.2 . .
C9 C8 H8A 109.7 . .
C9 C8 H8B 109.7 . .
C8 C9 H9A 109.3 . .
C8 C9 H9B 109.3 . .
H9A C9 H9B 107.9 . .
C10 C9 C8 111.68(13) . .
C10 C9 H9A 109.3 . .
C10 C9 H9B 109.3 . .
O1 C10 C9 106.11(12) . .
O1 C10 H10A 110.5 . .
O1 C10 H10B 110.5 . .
C9 C10 H10A 110.5 . .
C9 C10 H10B 110.5 . .
H10A C10 H10B 108.7 . .
O1 C11 N4 108.17(14) . .
O2 C11 O1 125.08(15) . .
O2 C11 N4 126.74(16) . .
N4 C12 C17 117.24(17) . .
C13 C12 N4 123.46(15) . .
C13 C12 C17 119.29(16) . .
C12 C13 H13 120.8 . .
C14 C13 C12 118.39(16) . .
C14 C13 H13 120.8 . .
C13 C14 N5A 116.5(3) . .
C13 C14 N5B 120.1(6) . .
C15 C14 C13 124.38(19) . .
C15 C14 N5A 119.1(4) . .
C15 C14 N5B 115.2(7) . .
C14 C15 H15 122.4 . .
C16 C15 C14 115.22(17) . .
C16 C15 H15 122.4 . .
C15 C16 C17 123.82(17) . .
C15 C16 N6A 113.9(4) . .
C15 C16 N6B 125.9(9) . .
C17 C16 N6A 122.2(4) . .
C17 C16 N6B 110.2(10) . .
C12 C17 H17 120.6 . .
C16 C17 C12 118.89(19) . .
C16 C17 H17 120.6 . .
O14 C18 C19 125.42(15) . .
O14 C18 C23 114.71(14) . .
C19 C18 C23 119.88(15) . .
C18 C19 H19 119.9 . .
C18 C19 C20 120.11(16) . .
C20 C19 H19 119.9 . .
C19 C20 H20 119.9 . .
C21 C20 C19 120.25(16) . .
C21 C20 H20 119.9 . .
C20 C21 H21 119.9 . .
C20 C21 C22 120.25(16) . .
C22 C21 H21 119.9 . .
C21 C22 H22 120.0 . .
C23 C22 C21 119.95(16) . .
C23 C22 H22 120.0 . .
O7 C23 C18 115.44(14) . .
O7 C23 C22 125.02(15) . .
C22 C23 C18 119.54(15) . .
O7 C24 H24A 110.1 . .
O7 C24 H24B 110.1 . .
O7 C24 C25 107.96(12) . .
H24A C24 H24B 108.4 . .
C25 C24 H24A 110.1 . .
C25 C24 H24B 110.1 . .
O8 C25 C24 113.04(13) . .
O8 C25 H25A 109.0 . .
O8 C25 H25B 109.0 . .
C24 C25 H25A 109.0 . .
C24 C25 H25B 109.0 . .
H25A C25 H25B 107.8 . .
O8 C26 H26A 110.1 . .
O8 C26 H26B 110.1 . .
O8 C26 C27 108.14(12) . .
H26A C26 H26B 108.4 . .
C27 C26 H26A 110.1 . .
C27 C26 H26B 110.1 . .
O9 C27 C26 108.39(12) . .
O9 C27 H27A 110.0 . .
O9 C27 H27B 110.0 . .
C26 C27 H27A 110.0 . .
C26 C27 H27B 110.0 . .
H27A C27 H27B 108.4 . .
O9 C28 H28A 109.7 . .
O9 C28 H28B 109.7 . .
O9 C28 C29 110.04(13) . .
H28A C28 H28B 108.2 . .
C29 C28 H28A 109.7 . .
C29 C28 H28B 109.7 . .
O10 C29 C28 109.24(13) . .
O10 C29 H29A 109.8 . .
O10 C29 H29B 109.8 . .
C28 C29 H29A 109.8 . .
C28 C29 H29B 109.8 . .
H29A C29 H29B 108.3 . .
O10 C30 C31 117.95(16) . .
O10 C30 C35 122.43(15) . .
C31 C30 C35 119.59(16) . .
C30 C31 H31 119.4 . .
C30 C31 C32 121.23(18) . .
C32 C31 H31 119.4 . .
C31 C32 H32 120.4 . .
C33 C32 C31 119.30(19) . .
C33 C32 H32 120.4 . .
C32 C33 H33 119.8 . .
C32 C33 C34 120.50(19) . .
C34 C33 H33 119.8 . .
C33 C34 H34 119.6 . .
C33 C34 C35 120.75(19) . .
C35 C34 H34 119.6 . .
O11 C35 C30 117.07(15) . .
O11 C35 C34 124.30(17) . .
C34 C35 C30 118.61(17) . .
O11 C36 H36A 109.5 . .
O11 C36 H36B 109.5 . .
O11 C36 C37 110.66(15) . .
H36A C36 H36B 108.1 . .
C37 C36 H36A 109.5 . .
C37 C36 H36B 109.5 . .
O12 C37 C36 110.93(17) . .
O12 C37 H37A 109.5 . .
O12 C37 H37B 109.5 . .
C36 C37 H37A 109.5 . .
C36 C37 H37B 109.5 . .
H37A C37 H37B 108.0 . .
O12 C38 H38A 109.7 . .
O12 C38 H38B 109.7 . .
O12 C38 C39 109.97(16) . .
H38A C38 H38B 108.2 . .
C39 C38 H38A 109.7 . .
C39 C38 H38B 109.7 . .
O13 C39 C38 110.00(16) . .
O13 C39 H39A 109.7 . .
O13 C39 H39B 109.7 . .
C38 C39 H39A 109.7 . .
C38 C39 H39B 109.7 . .
H39A C39 H39B 108.2 . .
O13 C40 H40A 109.2 . .
O13 C40 H40B 109.2 . .
O13 C40 C41 112.15(14) . .
H40A C40 H40B 107.9 . .
C41 C40 H40A 109.2 . .
C41 C40 H40B 109.2 . .
O14 C41 C40 106.86(14) . .
O14 C41 H41A 110.4 . .
O14 C41 H41B 110.4 . .
C40 C41 H41A 110.4 . .
C40 C41 H41B 110.4 . .
H41A C41 H41B 108.6 . .
O3A N5A C14 119.0(7) . .
O3A N5A O4A 122.4(8) . .
O4A N5A C14 118.5(6) . .
O5A N6A C16 121.1(6) . .
O6A N6A C16 114.3(6) . .
O6A N6A O5A 124.6(6) . .
O3B N5B C14 116.4(13) . .
O3B N5B O4B 127.6(15) . .
O4B N5B C14 115.7(12) . .
O5B N6B C16 110.4(12) . .
O6B N6B C16 124.4(13) . .
O6B N6B O5B 125.2(11) . .
F1A P1A F3A 179.21(13) . .
F1A P1A F4A 90.03(12) . .
F1A P1A F5A 89.87(12) . .
F1A P1A F6A 89.73(12) . .
F1A P1A F2B 89.0(4) . .
F1A P1A F6B 100.2(4) . .
F2A P1A F1A 91.19(12) . .
F2A P1A F3A 89.55(10) . .
F2A P1A F4A 178.77(12) . .
F2A P1A F5A 90.39(12) . .
F2A P1A F6A 90.82(13) . .
F2A P1A F2B 31.0(4) . .
F2A P1A F6B 100.7(4) . .
F3A P1A F5A 89.86(10) . .
F3A P1A F2B 91.8(3) . .
F3A P1A F6B 79.9(4) . .
F4A P1A F3A 89.22(10) . .
F4A P1A F5A 89.56(9) . .
F4A P1A F6A 89.23(10) . .
F4A P1A F2B 149.1(4) . .
F4A P1A F6B 79.1(4) . .
F5A P1A F2B 121.3(4) . .
F5A P1A F6B 164.8(4) . .
F6A P1A F3A 90.53(11) . .
F6A P1A F5A 178.73(11) . .
F6A P1A F2B 59.9(4) . .
F6A P1A F6B 14.6(4) . .
P1B P1A F1A 121.4(7) . .
P1B P1A F2A 58.7(6) . .
P1B P1A F3A 59.3(7) . .
P1B P1A F4A 120.6(7) . .
P1B P1A F5A 133.7(7) . .
P1B P1A F6A 47.5(7) . .
P1B P1A F1B 111.4(9) . .
P1B P1A F2B 38.8(6) . .
P1B P1A F4B 109.2(9) . .
P1B P1A F5B 95.4(10) . .
P1B P1A F6B 48.8(6) . .
F1B P1A F1A 13.1(6) . .
F1B P1A F2A 92.6(5) . .
F1B P1A F3A 167.1(5) . .
F1B P1A F4A 88.6(5) . .
F1B P1A F5A 102.8(5) . .
F1B P1A F6A 76.7(5) . .
F1B P1A F2B 83.6(4) . .
F1B P1A F4B 118.5(7) . .
F1B P1A F5B 110.4(5) . .
F1B P1A F6B 87.2(4) . .
F4B P1A F1A 117.8(6) . .
F4B P1A F2A 148.5(6) . .
F4B P1A F3A 61.4(6) . .
F4B P1A F4A 30.3(6) . .
F4B P1A F5A 78.5(5) . .
F4B P1A F6A 100.6(6) . .
F4B P1A F2B 148.0(6) . .
F4B P1A F5B 109.4(5) . .
F4B P1A F6B 86.7(4) . .
F5B P1A F1A 99.8(5) . .
F5B P1A F2A 49.6(6) . .
F5B P1A F3A 80.5(4) . .
F5B P1A F4A 130.1(6) . .
F5B P1A F5A 42.2(6) . .
F5B P1A F6A 139.0(6) . .
F5B P1A F2B 80.4(4) . .
F5B P1A F6B 144.3(6) . .
F6B P1A F2B 70.7(3) . .
P1A F1A P1B 14.1(2) . .
P1B F2A P1A 20.0(3) . .
F2B F2A P1A 95.7(6) . .
F2B F2A P1B 80.5(6) . .
F2B F2A F5B 153.3(9) . .
F5B F2A P1A 58.6(5) . .
F5B F2A P1B 72.8(6) . .
P1B F3A P1A 19.9(3) . .
P1B F3A F4B 65.7(5) . .
F3B F3A P1A 105.9(7) . .
F3B F3A P1B 86.7(7) . .
F3B F3A F4B 147.3(10) . .
F4B F3A P1A 49.7(4) . .
P1A F4A P1B 14.2(2) . .
F4B F4A P1A 54.5(7) . .
F4B F4A P1B 52.2(6) . .
P1A F5A P1B 11.4(2) . .
F5B F5A P1A 60.5(5) . .
F5B F5A P1B 50.9(4) . .
P1B F6A P1A 18.4(4) . .
F6B F6A P1A 115.4(13) . .
F6B F6A P1B 113.6(14) . .
P1A P1B F1A 44.5(6) . .
P1A P1B F2A 101.3(7) . .
P1A P1B F3A 100.8(8) . .
P1A P1B F4A 45.2(6) . .
P1A P1B F6A 114.1(10) . .
P1A P1B F1B 49.5(8) . .
P1A P1B F2B 128.5(7) . .
P1A P1B F3B 130.4(8) . .
P1A P1B F4B 51.4(7) . .
P1A P1B F5B 64.1(8) . .
P1A P1B F6B 115.8(8) . .
F2A P1B F1A 84.5(3) . .
F2A P1B F3A 107.5(5) . .
F2A P1B F4A 146.5(6) . .
F2A P1B F1B 89.5(4) . .
F2A P1B F2B 39.6(5) . .
F2A P1B F3B 90.5(4) . .
F2A P1B F4B 140.3(5) . .
F2A P1B F5B 50.4(5) . .
F2A P1B F6B 129.7(5) . .
F3A P1B F1A 145.4(6) . .
F3A P1B F4A 82.8(3) . .
F3A P1B F1B 149.1(5) . .
F3A P1B F2B 119.7(5) . .
F3A P1B F3B 30.9(5) . .
F3A P1B F4B 60.4(5) . .
F3A P1B F5B 82.1(4) . .
F3A P1B F6B 97.9(4) . .
F4A P1B F1A 71.2(3) . .
F6A P1B F1A 85.9(4) . .
F6A P1B F2A 116.1(5) . .
F6A P1B F3A 115.1(5) . .
F6A P1B F4A 85.6(4) . .
F6A P1B F1B 77.5(5) . .
F6A P1B F2B 77.6(5) . .
F6A P1B F3B 102.6(5) . .
F6A P1B F4B 102.5(5) . .
F6A P1B F5B 162.2(5) . .
F6A P1B F6B 17.8(5) . .
F1B P1B F1A 8.5(4) . .
F1B P1B F4A 69.6(4) . .
F2B P1B F1A 90.6(4) . .
F2B P1B F4A 156.1(5) . .
F2B P1B F1B 90.0 . .
F2B P1B F4B 179.96(7) . .
F2B P1B F5B 90.0 . .
F2B P1B F6B 90.0 . .
F3B P1B F1A 171.4(4) . .
F3B P1B F4A 110.4(4) . .
F3B P1B F1B 180.0 . .
F3B P1B F2B 90.0 . .
F3B P1B F4B 90.0 . .
F3B P1B F5B 90.0 . .
F3B P1B F6B 90.0 . .
F4B P1B F1A 89.4(4) . .
F4B P1B F4A 23.9(5) . .
F4B P1B F1B 90.0 . .
F4B P1B F5B 90.0 . .
F4B P1B F6B 90.0 . .
F5B P1B F1A 81.5(4) . .
F5B P1B F4A 102.0(5) . .
F5B P1B F1B 90.0 . .
F5B P1B F6B 180.0 . .
F6B P1B F1A 98.5(4) . .
F6B P1B F4A 78.0(5) . .
F6B P1B F1B 90.0 . .
P1A F1B P1B 19.0(4) . .
F2A F2B P1A 53.3(5) . .
F2A F2B P1B 59.8(5) . .
P1B F2B P1A 12.7(2) . .
F3A F3B P1A 50.9(6) . .
F3A F3B P1B 62.4(6) . .
P1B F3B P1A 12.3(2) . .
P1A F4B F3A 68.9(5) . .
P1A F4B P1B 19.3(4) . .
F3A F4B P1B 53.9(3) . .
F4A F4B P1A 95.1(9) . .
F4A F4B F3A 150.5(11) . .
F4A F4B P1B 103.9(8) . .
P1A F5B P1B 20.4(4) . .
F2A F5B P1A 71.8(4) . .
F2A F5B P1B 56.8(4) . .
F5A F5B P1A 77.3(8) . .
F5A F5B F2A 144.3(9) . .
F5A F5B P1B 96.3(7) . .
F6A F6B P1A 50.0(11) . .
F6A F6B P1B 48.5(11) . .
P1B F6B P1A 15.3(3) . .
C45 O16 H16 109.5 . .
O16 C45 H45A 109.5 . .
O16 C45 H45B 109.5 . .
O16 C45 H45C 109.5 . .
H45A C45 H45B 109.5 . .
H45A C45 H45C 109.5 . .
H45B C45 H45C 109.5 . .
O15 C42 C43 122.5(2) . .
O15 C42 C44 121.7(2) . .
C44 C42 C43 115.8(2) . .
C42 C43 H43A 109.5 . .
C42 C43 H43B 109.5 . .
C42 C43 H43C 109.5 . .
H43A C43 H43B 109.5 . .
H43A C43 H43C 109.5 . .
H43B C43 H43C 109.5 . .
C42 C44 H44A 109.5 . .
C42 C44 H44B 109.5 . .
C42 C44 H44C 109.5 . .
H44A C44 H44B 109.5 . .
H44A C44 H44C 109.5 . .
H44B C44 H44C 109.5 . .
H17A O17 H17B 109.4 . .

loop_
_geom_bond_atom_site_label_1
_geom_bond_atom_site_label_2
_geom_bond_distance
_geom_bond_site_symmetry_2
Ni1 N1 1.8589(13) 2_575
Ni1 N1 1.8588(13) .
Ni1 N2 1.8586(12) .
Ni1 N2 1.8586(12) 2_575
O1 C10 1.4549(17) .
O1 C11 1.341(2) .
O2 C11 1.207(2) .
O7 C23 1.3700(19) .
O7 C24 1.4302(18) .
O8 C25 1.4303(18) .
O8 C26 1.4340(17) .
O9 C27 1.4263(18) .
O9 C28 1.4263(18) .
O10 C29 1.4379(19) .
O10 C30 1.381(2) .
O11 C35 1.366(2) .
O11 C36 1.438(2) .
O12 C37 1.428(2) .
O12 C38 1.433(2) .
O13 C39 1.419(2) .
O13 C40 1.427(2) .
O14 C18 1.3705(19) .
O14 C41 1.4361(18) .
N1 C1 1.4734(17) .
N1 C2 1.2958(19) .
N2 C4 1.300(2) .
N2 C5 1.4774(18) .
N3 H3 0.8800 .
N3 C6 1.306(2) .
N3 C7 1.4614(18) .
N4 H4 0.8800 .
N4 C11 1.375(2) .
N4 C12 1.395(2) .
C1 H1A 0.9900 .
C1 H1B 0.9900 .
C1 C5 1.516(2) 2_575
C2 H2 0.9500 .
C2 C3 1.4238(19) .
C3 C4 1.424(2) .
C3 C6 1.406(2) .
C4 H4A 0.9500 .
C5 C1 1.516(2) 2_575
C5 H5A 0.9900 .
C5 H5B 0.9900 .
C6 H6 0.9500 .
C7 H7A 0.9900 .
C7 H7B 0.9900 .
C7 C8 1.526(2) .
C8 H8A 0.9900 .
C8 H8B 0.9900 .
C8 C9 1.530(2) .
C9 H9A 0.9900 .
C9 H9B 0.9900 .
C9 C10 1.509(2) .
C10 H10A 0.9900 .
C10 H10B 0.9900 .
C12 C13 1.388(3) .
C12 C17 1.402(2) .
C13 H13 0.9500 .
C13 C14 1.386(2) .
C14 C15 1.378(3) .
C14 N5A 1.497(7) .
C14 N5B 1.446(11) .
C15 H15 0.9500 .
C15 C16 1.374(3) .
C16 C17 1.381(3) .
C16 N6A 1.466(7) .
C16 N6B 1.521(11) .
C17 H17 0.9500 .
C18 C19 1.384(2) .
C18 C23 1.413(2) .
C19 H19 0.9500 .
C19 C20 1.399(2) .
C20 H20 0.9500 .
C20 C21 1.379(3) .
C21 H21 0.9500 .
C21 C22 1.400(2) .
C22 H22 0.9500 .
C22 C23 1.393(2) .
C24 H24A 0.9900 .
C24 H24B 0.9900 .
C24 C25 1.509(2) .
C25 H25A 0.9900 .
C25 H25B 0.9900 .
C26 H26A 0.9900 .
C26 H26B 0.9900 .
C26 C27 1.502(2) .
C27 H27A 0.9900 .
C27 H27B 0.9900 .
C28 H28A 0.9900 .
C28 H28B 0.9900 .
C28 C29 1.507(2) .
C29 H29A 0.9900 .
C29 H29B 0.9900 .
C30 C31 1.387(2) .
C30 C35 1.408(2) .
C31 H31 0.9500 .
C31 C32 1.390(3) .
C32 H32 0.9500 .
C32 C33 1.376(3) .
C33 H33 0.9500 .
C33 C34 1.390(3) .
C34 H34 0.9500 .
C34 C35 1.397(3) .
C36 H36A 0.9900 .
C36 H36B 0.9900 .
C36 C37 1.495(3) .
C37 H37A 0.9900 .
C37 H37B 0.9900 .
C38 H38A 0.9900 .
C38 H38B 0.9900 .
C38 C39 1.495(3) .
C39 H39A 0.9900 .
C39 H39B 0.9900 .
C40 H40A 0.9900 .
C40 H40B 0.9900 .
C40 C41 1.508(2) .
C41 H41A 0.9900 .
C41 H41B 0.9900 .
O3A N5A 1.229(7) .
O4A N5A 1.233(7) .
O5A N6A 1.229(7) .
O6A N6A 1.227(6) .
O3B N5B 1.220(11) .
O4B N5B 1.222(11) .
O5B N6B 1.233(10) .
O6B N6B 1.231(10) .
P1A F1A 1.591(2) .
P1A F2A 1.5853(17) .
P1A F3A 1.5978(16) .
P1A F4A 1.5965(15) .
P1A F5A 1.5979(16) .
P1A F6A 1.5976(19) .
P1A P1B 0.553(9) .
P1A F1B 1.289(10) .
P1A F2B 1.968(11) .
P1A F4B 1.306(10) .
P1A F5B 1.425(9) .
P1A F6B 1.885(10) .
F1A P1B 1.937(8) .
F2A P1B 1.382(7) .
F2A F2B 1.019(13) .
F2A F5B 1.271(13) .
F3A P1B 1.399(7) .
F3A F3B 0.810(12) .
F3A F4B 1.504(13) .
F4A P1B 1.937(8) .
F4A F4B 0.809(14) .
F5A P1B 2.020(8) .
F5A F5B 1.101(16) .
F6A P1B 1.290(7) .
F6A F6B 0.527(11) .
P1B F1B 1.578(7) .
P1B F2B 1.576(7) .
P1B F3B 1.576(7) .
P1B F4B 1.577(7) .
P1B F5B 1.577(7) .
P1B F6B 1.577(7) .
O16 H16 0.8400 .
O16 C45 1.343(7) .
C45 H45A 0.9800 .
C45 H45B 0.9800 .
C45 H45C 0.9800 .
O15 C42 1.225(3) .
C42 C43 1.501(4) .
C42 C44 1.495(3) .
C43 H43A 0.9800 .
C43 H43B 0.9800 .
C43 H43C 0.9800 .
C44 H44A 0.9800 .
C44 H44B 0.9800 .
C44 H44C 0.9800 .
O17 H17A 0.8691 .
O17 H17B 0.8705 .

loop_
_geom_torsion_atom_site_label_1
_geom_torsion_atom_site_label_2
_geom_torsion_atom_site_label_3
_geom_torsion_atom_site_label_4
_geom_torsion
_geom_torsion_site_symmetry_1
_geom_torsion_site_symmetry_4
Ni1 N1 C1 C5 -33.21(14) . 2_575
Ni1 N1 C2 C3 -5.6(2) . .
Ni1 N2 C4 C3 4.8(2) . .
Ni1 N2 C5 C1 31.76(14) . 2_575
O7 C24 C25 O8 -71.69(16) . .
O8 C26 C27 O9 -58.66(15) . .
O9 C28 C29 O10 -66.63(16) . .
O10 C30 C31 C32 177.46(17) . .
O10 C30 C35 O11 5.2(2) . .
O10 C30 C35 C34 -176.42(17) . .
O11 C36 C37 O12 -81.20(19) . .
O12 C38 C39 O13 73.8(2) . .
O13 C40 C41 O14 72.44(17) . .
O14 C18 C19 C20 -178.73(14) . .
O14 C18 C23 O7 -2.79(19) . .
O14 C18 C23 C22 177.59(13) . .
N1 Ni1 N2 C4 -13.36(13) . .
N1 Ni1 N2 C4 166.64(13) 2_575 .
N1 Ni1 N2 C5 168.52(10) . .
N1 Ni1 N2 C5 -11.48(10) 2_575 .
N1 C2 C3 C4 -8.1(2) . .
N1 C2 C3 C6 173.67(14) . .
N2 Ni1 N1 C1 -166.91(10) . .
N2 Ni1 N1 C1 13.08(10) 2_575 .
N2 Ni1 N1 C2 13.82(13) . .
N2 Ni1 N1 C2 -166.18(13) 2_575 .
N3 C7 C8 C9 -164.63(13) . .
N4 C12 C13 C14 -179.54(17) . .
N4 C12 C17 C16 179.30(17) . .
C1 N1 C2 C3 175.19(13) . .
C2 N1 C1 C5 146.12(13) . 2_575
C2 C3 C4 N2 8.5(2) . .
C2 C3 C6 N3 -7.8(2) . .
C4 N2 C5 C1 -146.51(13) . 2_575
C4 C3 C6 N3 173.92(14) . .
C5 N2 C4 C3 -177.14(13) . .
C6 N3 C7 C8 108.00(16) . .
C6 C3 C4 N2 -173.19(14) . .
C7 N3 C6 C3 178.64(14) . .
C7 C8 C9 C10 176.31(14) . .
C8 C9 C10 O1 -168.12(13) . .
C10 O1 C11 O2 4.9(3) . .
C10 O1 C11 N4 -174.93(14) . .
C11 O1 C10 C9 173.38(14) . .
C11 N4 C12 C13 9.3(3) . .
C11 N4 C12 C17 -170.66(17) . .
C12 N4 C11 O1 173.98(16) . .
C12 N4 C11 O2 -5.8(3) . .
C12 C13 C14 C15 0.3(3) . .
C12 C13 C14 N5A -176.9(6) . .
C12 C13 C14 N5B 172.6(13) . .
C13 C12 C17 C16 -0.7(3) . .
C13 C14 C15 C16 -0.7(3) . .
C13 C14 N5A O3A -0.5(14) . .
C13 C14 N5A O4A -177.9(9) . .
C13 C14 N5B O3B 9(2) . .
C13 C14 N5B O4B -177.6(13) . .
C14 C15 C16 C17 0.4(3) . .
C14 C15 C16 N6A 177.7(5) . .
C14 C15 C16 N6B -174.9(10) . .
C15 C14 N5A O3A -177.8(9) . .
C15 C14 N5A O4A 4.8(14) . .
C15 C14 N5B O3B -178.3(15) . .
C15 C14 N5B O4B -5(2) . .
C15 C16 C17 C12 0.2(3) . .
C15 C16 N6A O5A -5.6(12) . .
C15 C16 N6A O6A 173.8(7) . .
C15 C16 N6B O5B -20.3(18) . .
C15 C16 N6B O6B 162.7(11) . .
C17 C12 C13 C14 0.4(3) . .
C17 C16 N6A O5A 171.7(8) . .
C17 C16 N6A O6A -8.8(10) . .
C17 C16 N6B O5B 163.8(12) . .
C17 C16 N6B O6B -13.2(16) . .
C18 O14 C41 C40 172.27(13) . .
C18 C19 C20 C21 0.5(2) . .
C19 C18 C23 O7 177.50(13) . .
C19 C18 C23 C22 -2.1(2) . .
C19 C20 C21 C22 -0.7(2) . .
C20 C21 C22 C23 -0.5(2) . .
C21 C22 C23 O7 -177.70(14) . .
C21 C22 C23 C18 1.9(2) . .
C23 O7 C24 C25 175.93(12) . .
C23 C18 C19 C20 0.9(2) . .
C24 O7 C23 C18 172.60(13) . .
C24 O7 C23 C22 -7.8(2) . .
C25 O8 C26 C27 -171.50(12) . .
C26 O8 C25 C24 -82.02(15) . .
C27 O9 C28 C29 -172.26(12) . .
C28 O9 C27 C26 175.05(12) . .
C29 O10 C30 C31 116.04(17) . .
C29 O10 C30 C35 -65.9(2) . .
C30 O10 C29 C28 -149.07(14) . .
C30 C31 C32 C33 -0.3(3) . .
C31 C30 C35 O11 -176.79(16) . .
C31 C30 C35 C34 1.6(3) . .
C31 C32 C33 C34 0.3(3) . .
C32 C33 C34 C35 0.7(3) . .
C33 C34 C35 O11 176.64(19) . .
C33 C34 C35 C30 -1.6(3) . .
C35 O11 C36 C37 -160.59(15) . .
C35 C30 C31 C32 -0.7(3) . .
C36 O11 C35 C30 167.21(16) . .
C36 O11 C35 C34 -11.1(3) . .
C37 O12 C38 C39 -177.91(16) . .
C38 O12 C37 C36 -164.09(15) . .
C39 O13 C40 C41 96.65(17) . .
C40 O13 C39 C38 -174.81(15) . .
C41 O14 C18 C19 7.2(2) . .
C41 O14 C18 C23 -172.46(13) . .
N5A C14 C15 C16 176.4(7) . .
N6A C16 C17 C12 -176.8(5) . .
N5B C14 C15 C16 -173.4(12) . .
N6B C16 C17 C12 176.2(8) . .
P1A F2A P1B F1A -41.5(6) . .
P1A F2A P1B F3A 105.3(9) . .
P1A F2A P1B F4A 1.51(18) . .
P1A F2A P1B F6A -124.2(12) . .
P1A F2A P1B F1B -48.4(8) . .
P1A F2A P1B F2B -139.0(8) . .
P1A F2A P1B F3B 131.5(8) . .
P1A F2A P1B F4B 40.9(8) . .
P1A F2A P1B F5B 42.0(10) . .
P1A F2A P1B F6B -138.0(10) . .
P1A F2A F2B P1B 13.0(3) . .
P1A F2A F5B F5A 31.0(13) . .
P1A F2A F5B P1B -15.5(4) . .
P1A F3A P1B F1A 0.63(17) . .
P1A F3A P1B F2A -105.6(9) . .
P1A F3A P1B F4A 41.6(7) . .
P1A F3A P1B F6A 123.3(12) . .
P1A F3A P1B F1B 14.9(7) . .
P1A F3A P1B F2B -147.0(10) . .
P1A F3A P1B F3B -165.1(7) . .
P1A F3A P1B F4B 32.9(10) . .
P1A F3A P1B F5B -61.6(9) . .
P1A F3A P1B F6B 118.4(9) . .
P1A F3A F3B P1B 5.2(3) . .
P1A F3A F4B F4A -61(2) . .
P1A F3A F4B P1B -14.0(4) . .
P1A F4A F4B F3A 55.0(18) . .
P1A F4A F4B P1B 17.5(3) . .
P1A F5A F5B F2A -30.1(12) . .
P1A F5A F5B P1B 7.6(2) . .
P1A F6A P1B F1A 35.4(7) . .
P1A F6A P1B F2A 117.2(11) . .
P1A F6A P1B F3A -116.0(11) . .
P1A F6A P1B F4A -36.0(7) . .
P1A F6A P1B F1B 34.1(9) . .
P1A F6A P1B F2B 126.9(9) . .
P1A F6A P1B F3B -145.9(9) . .
P1A F6A P1B F4B -53.1(9) . .
P1A F6A P1B F5B 80.2(19) . .
P1A F6A P1B F6B -99.7(19) . .
P1A F6A F6B P1B 20.2(5) . .
P1A P1B F2B F2A -55.3(10) . .
P1A P1B F3B F3A -19.4(10) . .
P1A P1B F4B F3A 137.0(13) . .
P1A P1B F4B F4A -64.8(11) . .
P1A P1B F5B F2A 133.2(10) . .
P1A P1B F5B F5A -21.6(6) . .
P1A P1B F6B F6A -88.7(19) . .
F1A P1A F2A P1B 126.6(8) . .
F1A P1A F2A F2B 86.1(7) . .
F1A P1A F2A F5B -101.8(6) . .
F1A P1A F4A P1B -127.2(8) . .
F1A P1A F4A F4B 157.4(10) . .
F1A P1A F5A P1B 135.8(9) . .
F1A P1A F5A F5B 104.8(6) . .
F1A P1A F6A P1B -135.3(8) . .
F1A P1A F6A F6B 135.9(17) . .
F1A P1A P1B F2A -70.0(7) . .
F1A P1A P1B F3A 179.49(14) . .
F1A P1A P1B F4A 111.2(7) . .
F1A P1A P1B F6A 55.5(8) . .
F1A P1A P1B F1B 9.5(5) . .
F1A P1A P1B F2B -37.7(11) . .
F1A P1A P1B F3B -170.5(5) . .
F1A P1A P1B F4B 142.3(11) . .
F1A P1A P1B F5B -104.9(7) . .
F1A P1A P1B F6B 75.1(7) . .
F1A P1A F1B P1B -141(2) . .
F1A P1A F4B F3A 179.89(14) . .
F1A P1A F4B F4A -25.8(12) . .
F1A P1A F4B P1B -143.9(11) . .
F1A P1A F5B F2A 83.2(4) . .
F1A P1A F5B F5A -78.9(5) . .
F1A P1A F5B P1B 123.2(7) . .
F1A P1A F6B F6A -45.0(16) . .
F1A P1A F6B P1B -123.0(7) . .
F1A P1B F1B P1A 51(3) . .
F1A P1B F2B P1A -25.4(9) . .
F1A P1B F2B F2A -80.7(7) . .
F1A P1B F4B P1A 25.4(9) . .
F1A P1B F4B F3A 162.3(6) . .
F1A P1B F4B F4A -39.5(9) . .
F1A P1B F5B P1A -43.2(6) . .
F1A P1B F5B F2A 89.9(5) . .
F1A P1B F5B F5A -64.9(6) . .
F1A P1B F6B P1A 43.2(6) . .
F1A P1B F6B F6A -45.4(17) . .
F2A P1A F1A P1B -53.4(8) . .
F2A P1A F3A P1B 53.2(8) . .
F2A P1A F3A F3B 37.6(8) . .
F2A P1A F3A F4B -167.3(6) . .
F2A P1A F5A P1B 44.7(9) . .
F2A P1A F5A F5B 13.6(6) . .
F2A P1A F6A P1B -44.1(8) . .
F2A P1A F6A F6B -132.9(17) . .
F2A P1A P1B F1A 70.0(7) . .
F2A P1A P1B F3A -110.5(7) . .
F2A P1A P1B F4A -178.82(13) . .
F2A P1A P1B F6A 125.5(8) . .
F2A P1A P1B F1B 79.5(8) . .
F2A P1A P1B F2B 32.3(6) . .
F2A P1A P1B F3B -100.5(8) . .
F2A P1A P1B F4B -147.7(6) . .
F2A P1A P1B F5B -34.9(7) . .
F2A P1A P1B F6B 145.1(7) . .
F2A P1A F1B P1B -57.3(8) . .
F2A P1A F4B F3A 24.8(11) . .
F2A P1A F4B F4A 179.2(2) . .
F2A P1A F4B P1B 61.1(10) . .
F2A P1A F5B F5A -162.1(8) . .
F2A P1A F5B P1B 40.0(9) . .
F2A P1A F6B F6A 48.2(17) . .
F2A P1A F6B P1B -29.9(7) . .
F2A P1B F1B P1A 105.4(10) . .
F2A P1B F2B P1A 55.3(10) . .
F2A P1B F3B P1A -105.4(10) . .
F2A P1B F3B F3A -124.8(9) . .
F2A P1B F4B P1A -55.3(10) . .
F2A P1B F4B F3A 81.7(7) . .
F2A P1B F4B F4A -120.1(11) . .
F2A P1B F5B P1A -133.2(10) . .
F2A P1B F5B F5A -154.8(10) . .
F2A P1B F6B P1A 133.2(10) . .
F2A P1B F6B F6A 44.5(18) . .
F3A P1A F2A P1B -53.6(8) . .
F3A P1A F2A F2B -94.2(7) . .
F3A P1A F2A F5B 77.9(6) . .
F3A P1A F4A P1B 53.0(8) . .
F3A P1A F4A F4B -22.3(10) . .
F3A P1A F5A P1B -44.9(9) . .
F3A P1A F5A F5B -76.0(6) . .
F3A P1A F6A P1B 45.4(8) . .
F3A P1A F6A F6B -43.3(17) . .
F3A P1A P1B F1A -179.49(14) . .
F3A P1A P1B F2A 110.5(7) . .
F3A P1A P1B F4A -68.3(7) . .
F3A P1A P1B F6A -124.0(8) . .
F3A P1A P1B F1B -170.0(5) . .
F3A P1A P1B F2B 142.8(11) . .
F3A P1A P1B F3B 10.0(5) . .
F3A P1A P1B F4B -37.2(11) . .
F3A P1A P1B F5B 75.6(7) . .
F3A P1A P1B F6B -104.4(7) . .
F3A P1A F1B P1B 42.0(19) . .
F3A P1A F4B F4A 154.4(12) . .
F3A P1A F4B P1B 36.3(11) . .
F3A P1A F5B F2A -97.6(4) . .
F3A P1A F5B F5A 100.4(5) . .
F3A P1A F5B P1B -57.6(7) . .
F3A P1A F6B F6A 135.8(17) . .
F3A P1A F6B P1B 57.7(7) . .
F3A P1B F1B P1A -19.4(10) . .
F3A P1B F2B P1A 136.9(13) . .
F3A P1B F2B F2A 81.6(7) . .
F3A P1B F3B P1A 19.4(10) . .
F3A P1B F4B P1A -137.0(13) . .
F3A P1B F4B F4A 158.2(13) . .
F3A P1B F5B P1A 106.2(9) . .
F3A P1B F5B F2A -120.6(8) . .
F3A P1B F5B F5A 84.6(7) . .
F3A P1B F6B P1A -106.2(9) . .
F3A P1B F6B F6A 165(2) . .
F4A P1A F1A P1B 126.6(8) . .
F4A P1A F3A P1B -126.9(8) . .
F4A P1A F3A F3B -142.4(8) . .
F4A P1A F3A F4B 12.6(6) . .
F4A P1A F5A P1B -134.1(9) . .
F4A P1A F5A F5B -165.2(6) . .
F4A P1A F6A P1B 134.7(9) . .
F4A P1A F6A F6B 45.9(17) . .
F4A P1A P1B F1A -111.2(7) . .
F4A P1A P1B F2A 178.82(13) . .
F4A P1A P1B F3A 68.3(7) . .
F4A P1A P1B F6A -55.7(9) . .
F4A P1A P1B F1B -101.7(9) . .
F4A P1A P1B F2B -148.8(6) . .
F4A P1A P1B F3B 78.3(9) . .
F4A P1A P1B F4B 31.2(6) . .
F4A P1A P1B F5B 143.9(8) . .
F4A P1A P1B F6B -36.1(7) . .
F4A P1A F1B P1B 122.5(8) . .
F4A P1A F4B F3A -154.4(12) . .
F4A P1A F4B P1B -118.1(11) . .
F4A P1A F5B F2A -178.45(15) . .
F4A P1A F5B F5A 19.5(8) . .
F4A P1A F5B P1B -138.5(9) . .
F4A P1A F6B F6A -133.0(17) . .
F4A P1A F6B P1B 148.9(7) . .
F4A P1B F1B P1A -47.8(8) . .
F4A P1B F2B P1A -64.7(11) . .
F4A P1B F2B F2A -120.0(11) . .
F4A P1B F3B P1A 47.8(8) . .
F4A P1B F3B F3A 28.4(8) . .
F4A P1B F4B P1A 64.8(11) . .
F4A P1B F4B F3A -158.2(13) . .
F4A P1B F5B P1A 25.3(6) . .
F4A P1B F5B F2A 158.5(6) . .
F4A P1B F5B F5A 3.7(6) . .
F4A P1B F6B P1A -25.3(6) . .
F4A P1B F6B F6A -114.0(19) . .
F5A P1A F1A P1B -143.8(8) . .
F5A P1A F2A P1B -143.5(8) . .
F5A P1A F2A F2B 175.9(7) . .
F5A P1A F2A F5B -12.0(6) . .
F5A P1A F3A P1B 143.6(8) . .
F5A P1A F3A F3B 128.0(8) . .
F5A P1A F3A F4B -76.9(6) . .
F5A P1A F4A P1B 142.9(8) . .
F5A P1A F4A F4B 67.5(10) . .
F5A P1A P1B F1A 125.3(9) . .
F5A P1A P1B F2A 55.3(9) . .
F5A P1A P1B F3A -55.2(9) . .
F5A P1A P1B F4A -123.5(9) . .
F5A P1A P1B F6A -179.21(17) . .
F5A P1A P1B F1B 134.8(12) . .
F5A P1A P1B F2B 87.7(11) . .
F5A P1A P1B F3B -45.2(12) . .
F5A P1A P1B F4B -92.3(11) . .
F5A P1A P1B F5B 20.4(5) . .
F5A P1A P1B F6B -159.6(5) . .
F5A P1A F1B P1B -148.2(9) . .
F5A P1A F4B F3A 96.2(4) . .
F5A P1A F4B F4A -109.4(9) . .
F5A P1A F4B P1B 132.5(8) . .
F5A P1A F5B F2A 162.1(8) . .
F5A P1A F5B P1B -158.0(6) . .
F5A P1A F6B F6A -175.6(5) . .
F5A P1A F6B P1B 106.3(16) . .
F6A P1A F1A P1B 37.4(8) . .
F6A P1A F2A P1B 36.9(8) . .
F6A P1A F2A F2B -3.7(7) . .
F6A P1A F2A F5B 168.4(6) . .
F6A P1A F3A P1B -37.6(8) . .
F6A P1A F3A F3B -53.2(8) . .
F6A P1A F3A F4B 101.8(7) . .
F6A P1A F4A P1B -37.5(8) . .
F6A P1A F4A F4B -112.9(10) . .
F6A P1A P1B F1A -55.5(8) . .
F6A P1A P1B F2A -125.5(8) . .
F6A P1A P1B F3A 124.0(8) . .
F6A P1A P1B F4A 55.7(9) . .
F6A P1A P1B F1B -46.0(11) . .
F6A P1A P1B F2B -93.1(10) . .
F6A P1A P1B F3B 134.0(11) . .
F6A P1A P1B F4B 86.9(10) . .
F6A P1A P1B F5B -160.4(5) . .
F6A P1A P1B F6B 19.6(5) . .
F6A P1A F1B P1B 33.0(9) . .
F6A P1A F4B F3A -84.7(4) . .
F6A P1A F4B F4A 69.6(9) . .
F6A P1A F4B P1B -48.5(8) . .
F6A P1A F5B F2A -17.8(8) . .
F6A P1A F5B F5A -179.87(18) . .
F6A P1A F5B P1B 22.2(6) . .
F6A P1A F6B P1B -78.1(18) . .
F6A P1B F1B P1A -137.7(11) . .
F6A P1B F2B P1A -111.1(12) . .
F6A P1B F2B F2A -166.4(10) . .
F6A P1B F3B P1A 137.8(11) . .
F6A P1B F3B F3A 118.3(9) . .
F6A P1B F4B P1A 111.0(12) . .
F6A P1B F4B F3A -112.0(6) . .
F6A P1B F4B F4A 46.2(10) . .
F6A P1B F5B P1A -88.6(19) . .
F6A P1B F5B F2A 44.6(18) . .
F6A P1B F5B F5A -110.2(18) . .
F6A P1B F6B P1A 88.7(19) . .
P1B P1A F2A F2B -40.6(8) . .
P1B P1A F2A F5B 131.5(11) . .
P1B P1A F3A F3B -15.5(8) . .
P1B P1A F3A F4B 139.5(12) . .
P1B P1A F4A F4B -75.4(12) . .
P1B P1A F5A F5B -31.1(8) . .
P1B P1A F6A F6B -88.8(19) . .
P1B P1A F4B F3A -36.3(11) . .
P1B P1A F4B F4A 118.1(11) . .
P1B P1A F5B F2A -40.0(9) . .
P1B P1A F5B F5A 158.0(6) . .
P1B P1A F6B F6A 78.1(18) . .
P1B F2A F2B P1A -13.0(3) . .
P1B F2A F5B P1A 15.5(4) . .
P1B F2A F5B F5A 46.6(15) . .
P1B F3A F3B P1A -5.2(3) . .
P1B F3A F4B P1A 14.0(4) . .
P1B F3A F4B F4A -47(2) . .
P1B F4A F4B P1A -17.5(3) . .
P1B F4A F4B F3A 37.5(18) . .
P1B F5A F5B P1A -7.6(2) . .
P1B F5A F5B F2A -37.7(12) . .
P1B F6A F6B P1A -20.2(5) . .
F1B P1A F1A P1B 43(2) . .
F1B P1A F2A P1B 113.6(10) . .
F1B P1A F2A F2B 73.1(6) . .
F1B P1A F2A F5B -114.8(6) . .
F1B P1A F3A P1B -46(2) . .
F1B P1A F3A F3B -62(3) . .
F1B P1A F3A F4B 93(2) . .
F1B P1A F4A P1B -114.3(10) . .
F1B P1A F4A F4B 170.4(13) . .
F1B P1A F5A P1B 137.4(12) . .
F1B P1A F5A F5B 106.3(8) . .
F1B P1A F6A P1B -136.5(12) . .
F1B P1A F6A F6B 134.7(18) . .
F1B P1A P1B F1A -9.5(5) . .
F1B P1A P1B F2A -79.5(8) . .
F1B P1A P1B F3A 170.0(5) . .
F1B P1A P1B F4A 101.7(9) . .
F1B P1A P1B F6A 46.0(11) . .
F1B P1A P1B F2B -47.2(12) . .
F1B P1A P1B F3B -180.0 . .
F1B P1A P1B F4B 132.8(12) . .
F1B P1A P1B F5B -114.4(9) . .
F1B P1A P1B F6B 65.6(9) . .
F1B P1A F4B F3A -165.3(6) . .
F1B P1A F4B F4A -11.0(15) . .
F1B P1A F4B P1B -129.1(13) . .
F1B P1A F5B F2A 75.3(8) . .
F1B P1A F5B F5A -86.7(9) . .
F1B P1A F5B P1B 115.3(11) . .
F1B P1A F6B F6A -43.9(18) . .
F1B P1A F6B P1B -121.9(10) . .
F1B P1B F2B P1A -33.9(11) . .
F1B P1B F2B F2A -89.2(7) . .
F1B P1B F4B P1A 33.9(11) . .
F1B P1B F4B F3A 170.9(5) . .
F1B P1B F4B F4A -30.9(11) . .
F1B P1B F5B P1A -43.8(8) . .
F1B P1B F5B F2A 89.3(6) . .
F1B P1B F5B F5A -65.4(7) . .
F1B P1B F6B P1A 43.8(8) . .
F1B P1B F6B F6A -44.8(18) . .
F2B P1A F1A P1B -22.5(8) . .
F2B P1A F2A P1B 40.6(8) . .
F2B P1A F2A F5B 172.1(10) . .
F2B P1A F3A P1B 22.2(8) . .
F2B P1A F3A F3B 6.7(8) . .
F2B P1A F3A F4B 161.7(5) . .
F2B P1A F4A P1B -39.1(8) . .
F2B P1A F4A F4B -114.5(11) . .
F2B P1A F5A P1B 47.1(8) . .
F2B P1A F5A F5B 16.0(7) . .
F2B P1A F6A P1B -46.3(8) . .
F2B P1A F6A F6B -135.1(18) . .
F2B P1A P1B F1A 37.7(11) . .
F2B P1A P1B F2A -32.3(6) . .
F2B P1A P1B F3A -142.8(11) . .
F2B P1A P1B F4A 148.8(6) . .
F2B P1A P1B F6A 93.1(10) . .
F2B P1A P1B F1B 47.2(12) . .
F2B P1A P1B F3B -132.8(12) . .
F2B P1A P1B F4B 180.0 . .
F2B P1A P1B F5B -67.3(9) . .
F2B P1A P1B F6B 112.7(9) . .
F2B P1A F1B P1B -27.5(8) . .
F2B P1A F4B F3A -36.3(11) . .
F2B P1A F4B F4A 118.1(11) . .
F2B P1A F4B P1B 0.0 . .
F2B P1A F5B F2A -4.1(5) . .
F2B P1A F5B F5A -166.2(6) . .
F2B P1A F5B P1B 35.9(6) . .
F2B P1A F6B F6A 40.3(17) . .
F2B P1A F6B P1B -37.7(7) . .
F2B F2A P1B P1A 139.0(8) . .
F2B F2A P1B F1A 97.6(7) . .
F2B F2A P1B F3A -115.7(6) . .
F2B F2A P1B F4A 140.5(8) . .
F2B F2A P1B F6A 14.8(11) . .
F2B F2A P1B F1B 90.6(5) . .
F2B F2A P1B F3B -89.5(5) . .
F2B F2A P1B F4B 179.9 . .
F2B F2A P1B F5B -179.0(9) . .
F2B F2A P1B F6B 1.0(9) . .
F2B F2A F5B P1A 18(2) . .
F2B F2A F5B F5A 49(3) . .
F2B F2A F5B P1B 2.2(19) . .
F2B P1B F1B P1A 145.0(10) . .
F2B P1B F3B P1A -145.0(10) . .
F2B P1B F3B F3A -164.4(9) . .
F2B P1B F5B P1A -133.8(8) . .
F2B P1B F5B F2A -0.6(6) . .
F2B P1B F5B F5A -155.4(7) . .
F2B P1B F6B P1A 133.8(8) . .
F2B P1B F6B F6A 45.1(18) . .
F3B F3A P1B P1A 165.1(7) . .
F3B F3A P1B F1A 165.7(8) . .
F3B F3A P1B F2A 59.4(10) . .
F3B F3A P1B F4A -153.3(8) . .
F3B F3A P1B F6A -71.6(11) . .
F3B F3A P1B F1B 179.9 . .
F3B F3A P1B F2B 18.0(10) . .
F3B F3A P1B F4B -162.0(10) . .
F3B F3A P1B F5B 103.4(8) . .
F3B F3A P1B F6B -76.6(8) . .
F3B F3A F4B P1A 48.8(19) . .
F3B F3A F4B F4A -12(4) . .
F3B F3A F4B P1B 34.8(16) . .
F3B P1B F2B P1A 146.1(11) . .
F3B P1B F2B F2A 90.8(7) . .
F3B P1B F4B P1A -146.1(11) . .
F3B P1B F4B F3A -9.1(5) . .
F3B P1B F4B F4A 149.1(11) . .
F3B P1B F5B P1A 136.1(8) . .
F3B P1B F5B F2A -90.7(6) . .
F3B P1B F5B F5A 114.5(7) . .
F3B P1B F6B P1A -136.1(8) . .
F3B P1B F6B F6A 135.2(18) . .
F4B P1A F1A P1B 139.3(12) . .
F4B P1A F2A P1B -75.3(11) . .
F4B P1A F2A F2B -115.8(11) . .
F4B P1A F2A F5B 56.3(10) . .
F4B P1A F3A P1B -139.5(12) . .
F4B P1A F3A F3B -155.0(12) . .
F4B P1A F4A P1B 75.4(12) . .
F4B P1A F5A P1B -105.7(12) . .
F4B P1A F5A F5B -136.8(9) . .
F4B P1A F6A P1B 106.4(11) . .
F4B P1A F6A F6B 17.7(16) . .
F4B P1A P1B F1A -142.3(11) . .
F4B P1A P1B F2A 147.7(6) . .
F4B P1A P1B F3A 37.2(11) . .
F4B P1A P1B F4A -31.2(6) . .
F4B P1A P1B F6A -86.9(10) . .
F4B P1A P1B F1B -132.8(12) . .
F4B P1A P1B F2B 180.0 . .
F4B P1A P1B F3B 47.2(12) . .
F4B P1A P1B F5B 112.7(9) . .
F4B P1A P1B F6B -67.3(9) . .
F4B P1A F1B P1B 128.0(13) . .
F4B P1A F5B F2A -152.6(6) . .
F4B P1A F5B F5A 45.4(10) . .
F4B P1A F5B P1B -112.6(11) . .
F4B P1A F6B F6A -162.6(16) . .
F4B P1A F6B P1B 119.3(10) . .
F4B F3A P1B P1A -32.9(10) . .
F4B F3A P1B F1A -32.3(10) . .
F4B F3A P1B F2A -138.5(7) . .
F4B F3A P1B F4A 8.7(6) . .
F4B F3A P1B F6A 90.4(7) . .
F4B F3A P1B F1B -18.0(10) . .
F4B F3A P1B F2B -180.0 . .
F4B F3A P1B F3B 162.0(10) . .
F4B F3A P1B F5B -94.5(3) . .
F4B F3A P1B F6B 85.4(3) . .
F4B F3A F3B P1A -36.6(14) . .
F4B F3A F3B P1B -31.4(14) . .
F4B P1B F1B P1A -35.0(10) . .
F4B P1B F3B P1A 35.0(10) . .
F4B P1B F3B F3A 15.6(9) . .
F4B P1B F5B P1A 46.1(8) . .
F4B P1B F5B F2A 179.3(6) . .
F4B P1B F5B F5A 24.5(7) . .
F4B P1B F6B P1A -46.1(8) . .
F4B P1B F6B F6A -134.8(18) . .
F5B P1A F1A P1B -102.6(11) . .
F5B P1A F2A P1B -131.5(11) . .
F5B P1A F2A F2B -172.1(10) . .
F5B P1A F3A P1B 102.2(11) . .
F5B P1A F3A F3B 86.7(10) . .
F5B P1A F3A F4B -118.3(6) . .
F5B P1A F4A P1B 129.9(12) . .
F5B P1A F4A F4B 54.6(11) . .
F5B P1A F5A P1B 31.1(8) . .
F5B P1A F6A P1B -30.6(8) . .
F5B P1A F6A F6B -119.4(17) . .
F5B P1A P1B F1A 104.9(7) . .
F5B P1A P1B F2A 34.9(7) . .
F5B P1A P1B F3A -75.6(7) . .
F5B P1A P1B F4A -143.9(8) . .
F5B P1A P1B F6A 160.4(5) . .
F5B P1A P1B F1B 114.4(9) . .
F5B P1A P1B F2B 67.3(9) . .
F5B P1A P1B F3B -65.6(9) . .
F5B P1A P1B F4B -112.7(9) . .
F5B P1A P1B F6B -180.0 . .
F5B P1A F1B P1B -104.8(13) . .
F5B P1A F4B F3A 67.0(7) . .
F5B P1A F4B F4A -138.6(10) . .
F5B P1A F4B P1B 103.3(13) . .
F5B P1A F6B F6A 78.1(18) . .
F5B P1A F6B P1B 0.0 . .
F5B F2A P1B P1A -42.0(10) . .
F5B F2A P1B F1A -83.4(5) . .
F5B F2A P1B F3A 63.3(8) . .
F5B F2A P1B F4A -40.5(10) . .
F5B F2A P1B F6A -166.2(6) . .
F5B F2A P1B F1B -90.4(4) . .
F5B F2A P1B F2B 179.0(9) . .
F5B F2A P1B F3B 89.5(4) . .
F5B F2A P1B F4B -1.1(9) . .
F5B F2A P1B F6B -180.0 . .
F5B F2A F2B P1A -15(2) . .
F5B F2A F2B P1B -2.1(19) . .
F5B P1B F1B P1A 55.0(10) . .
F5B P1B F2B P1A 56.1(11) . .
F5B P1B F2B F2A 0.8(7) . .
F5B P1B F3B P1A -55.0(10) . .
F5B P1B F3B F3A -74.4(9) . .
F5B P1B F4B P1A -56.1(11) . .
F5B P1B F4B F3A 80.9(5) . .
F5B P1B F4B F4A -120.9(11) . .
F6B P1A F1A P1B 47.7(8) . .
F6B P1A F2A P1B 26.0(6) . .
F6B P1A F2A F2B -14.5(6) . .
F6B P1A F2A F5B 157.6(6) . .
F6B P1A F3A P1B -47.8(8) . .
F6B P1A F3A F3B -63.3(8) . .
F6B P1A F3A F4B 91.7(5) . .
F6B P1A F4A P1B -26.9(7) . .
F6B P1A F4A F4B -102.2(11) . .
F6B P1A F5A P1B -92.4(17) . .
F6B P1A F5A F5B -123.5(15) . .
F6B P1A F6A P1B 88.8(19) . .
F6B P1A P1B F1A -75.1(7) . .
F6B P1A P1B F2A -145.1(7) . .
F6B P1A P1B F3A 104.4(7) . .
F6B P1A P1B F4A 36.1(8) . .
F6B P1A P1B F6A -19.6(5) . .
F6B P1A P1B F1B -65.6(9) . .
F6B P1A P1B F2B -112.7(9) . .
F6B P1A P1B F3B 114.4(9) . .
F6B P1A P1B F4B 67.3(9) . .
F6B P1A P1B F5B 180.0 . .
F6B P1A F1B P1B 43.4(8) . .
F6B P1A F4B F3A -80.3(5) . .
F6B P1A F4B F4A 74.0(11) . .
F6B P1A F4B P1B -44.1(8) . .
F6B P1A F5B F2A -40.0(9) . .
F6B P1A F5B F5A 158.0(6) . .
F6B P1A F5B P1B 0.0 . .
F6B F6A P1B P1A 99.7(19) . .
F6B F6A P1B F1A 135.1(17) . .
F6B F6A P1B F2A -143.1(15) . .
F6B F6A P1B F3A -16(2) . .
F6B F6A P1B F4A 63.7(19) . .
F6B F6A P1B F1B 133.8(18) . .
F6B F6A P1B F2B -133.5(18) . .
F6B F6A P1B F3B -46.2(18) . .
F6B F6A P1B F4B 46.6(18) . .
F6B F6A P1B F5B 179.9 . .
F6B P1B F1B P1A -125.0(10) . .
F6B P1B F2B P1A -123.9(11) . .
F6B P1B F2B F2A -179.2(7) . .
F6B P1B F3B P1A 125.0(10) . .
F6B P1B F3B F3A 105.5(9) . .
F6B P1B F4B P1A 123.9(11) . .
F6B P1B F4B F3A -99.1(5) . .
F6B P1B F4B F4A 59.1(11) . .
